data_4037070
loop_
_publ_author_name
'Kato, Shin-Ichiro'
'Kuwako, Satoshi'
'Takahashi, Nobutaka'
'Kijima, Tomokazu'
'Nakamura, Yosuke'

_publ_section_title
;
 Benzo- and Naphthopentalenes: Syntheses, Structures, and Properties.
;
_journal_issue 17
_journal_name_full 'The Journal of organic chemistry'
_journal_page_first 7700
_journal_page_last 7710
_journal_paper_doi 10.1021/acs.joc.6b01409
_journal_volume 81
_journal_year 2016
_chemical_formula_moiety 'C60 H58'
_chemical_formula_sum 'C60 H58'
_chemical_formula_weight 779.12
_space_group_crystal_system monoclinic
_space_group_IT_number 15
_space_group_name_Hall '-C 2yc'
_space_group_name_H-M_alt 'C 1 2/c 1'
_atom_sites_solution_hydrogens geom
_atom_sites_solution_primary direct
_atom_sites_solution_secondary difmap
_cell_angle_alpha 90.0000
_cell_angle_beta 96.297(13)
_cell_angle_gamma 90.0000
_cell_formula_units_Z 8
_cell_length_a 47.18(3)
_cell_length_b 9.144(5)
_cell_length_c 21.056(11)
_cell_measurement_reflns_used 1310
_cell_measurement_temperature 113
_cell_measurement_theta_max 68.20
_cell_measurement_theta_min 30.80
_cell_volume 9029(9)
_computing_cell_refinement 'CrystalClear-SM Expert 2.1 b29'
_computing_data_collection 'CrystalClear-SM Expert 2.1 b29 (Rigaku, 2013)'
_computing_data_reduction 'CrystalClear-SM Expert 2.1 b29'
_computing_molecular_graphics 'CrystalStructure 4.1'
_computing_publication_material 'CrystalStructure 4.1 (Rigaku, 2014)'
_computing_structure_refinement 'SHELXL2013 (Sheldrick, 2008)'
_computing_structure_solution 'SHELXD2013 (Sheldrick, 2008)'
_diffrn_ambient_temperature 113
_diffrn_detector_area_resol_mean 5.814
_diffrn_measured_fraction_theta_full 0.971
_diffrn_measured_fraction_theta_max 0.968
_diffrn_measurement_device_type 'Rigaku XtaLAB P200'
_diffrn_measurement_method \w
_diffrn_radiation_type 'Cu K\a'
_diffrn_radiation_wavelength 1.54187
_diffrn_reflns_av_R_equivalents 0.1100
_diffrn_reflns_Laue_measured_fraction_full 0.971
_diffrn_reflns_Laue_measured_fraction_max 0.968
_diffrn_reflns_limit_h_max 56
_diffrn_reflns_limit_h_min -55
_diffrn_reflns_limit_k_max 10
_diffrn_reflns_limit_k_min -11
_diffrn_reflns_limit_l_max 22
_diffrn_reflns_limit_l_min -24
_diffrn_reflns_number 26545
_diffrn_reflns_point_group_measured_fraction_full 0.971
_diffrn_reflns_point_group_measured_fraction_max 0.968
_diffrn_reflns_theta_full 67.687
_diffrn_reflns_theta_max 68.419
_diffrn_reflns_theta_min 6.101
_diffrn_standards_number 0
_exptl_absorpt_coefficient_mu 0.482
_exptl_absorpt_correction_T_max 0.995
_exptl_absorpt_correction_T_min 0.705
_exptl_absorpt_correction_type multi-scan
_exptl_absorpt_process_details 'REQAB (Rigaku, 1998)'
_exptl_crystal_colour red
_exptl_crystal_density_diffrn 1.146
_exptl_crystal_density_method 'not measured'
_exptl_crystal_description platelet
_exptl_crystal_F_000 3344.00
_exptl_crystal_size_max 0.150
_exptl_crystal_size_mid 0.010
_exptl_crystal_size_min 0.010
_refine_diff_density_max 0.73
_refine_diff_density_min -0.22
_refine_ls_extinction_method none
_refine_ls_goodness_of_fit_ref 1.010
_refine_ls_hydrogen_treatment constr
_refine_ls_number_parameters 553
_refine_ls_number_reflns 8024
_refine_ls_number_restraints 0
_refine_ls_R_factor_all 0.1655
_refine_ls_R_factor_gt 0.0747
_refine_ls_shift/su_max 0.000
_refine_ls_structure_factor_coef Fsqd
_refine_ls_weighting_details 'w = 1/[\s^2^(Fo^2^)+(0.1082P)^2^+0.0000P] where P=(Fo^2^+2Fc^2^)/3'
_refine_ls_weighting_scheme calc
_refine_ls_wR_factor_gt 0.1791
_refine_ls_wR_factor_ref 0.2268
_reflns_number_gt 3830
_reflns_number_total 8024
_reflns_threshold_expression F^2^>2.0\s(F^2^)
_cod_data_source_file jo6b01409_si_004.cif
_cod_data_source_block kuwako_3_01
_cod_database_code 4037070
_shelxl_res_file
;
TITL kuwako_3_01
CELL  1.54187 47.18000 9.14400 21.05600 90.00000 96.29700 90.00000
ZERR  8 0.03000 0.00500 0.01100 0.00000 0.01300 0.00000
LATT 7
SYMM    -X,    +Y, .50-Z
SFAC C H
UNIT 480 464
L.S. 10
FMAP 2
PLAN -25
WPDB -2
HTAB
BOND $H
CONF
LIST 4
TEMP -160.0
ACTA
SIZE 0.150 0.010 0.010
WGHT    0.108200
FVAR       0.16239
C1    1    0.894716    0.367889    0.171795    11.00000    0.03786    0.03953 =
         0.04298   -0.00146    0.00308   -0.00059
C2    1    0.882956    0.329602    0.229947    11.00000    0.04158    0.03629 =
         0.03932    0.00090    0.00454    0.00070
C3    1    0.860007    0.422606    0.233432    11.00000    0.03903    0.04066 =
         0.03997   -0.00549    0.00279   -0.00140
C4    1    0.857643    0.525383    0.177663    11.00000    0.03925    0.03802 =
         0.03758    0.00095    0.00546   -0.00008
C5    1    0.879602    0.493400    0.142528    11.00000    0.04030    0.03108 =
         0.04031    0.00195    0.00381    0.00155
C6    1    0.890589    0.519581    0.081672    11.00000    0.04038    0.03919 =
         0.03928    0.00011    0.00456   -0.00310
C7    1    0.885445    0.630218    0.036188    11.00000    0.04921    0.04339 =
         0.04266    0.00252    0.00770    0.00570
AFIX  43
H7    2    0.872189    0.706023    0.041885    11.00000   -1.20000
AFIX   0
C8    1    0.900031    0.627379   -0.017389    11.00000    0.05627    0.04321 =
         0.05080    0.01159    0.00195    0.00753
AFIX  43
H8    2    0.896226    0.701024   -0.049000    11.00000   -1.20000
AFIX   0
C9    1    0.920354    0.518518   -0.026443    11.00000    0.04547    0.04526 =
         0.04608    0.00074    0.00664    0.00025
C10   1    0.935632    0.519076   -0.080030    11.00000    0.06004    0.05437 =
         0.04804    0.00804    0.01186    0.00433
AFIX  43
H10   2    0.931380    0.590455   -0.112461    11.00000   -1.20000
AFIX   0
C11   1    0.956480    0.418546   -0.086117    11.00000    0.06397    0.05926 =
         0.05241    0.00297    0.02315    0.00287
AFIX  43
H11   2    0.966657    0.420749   -0.122616    11.00000   -1.20000
AFIX   0
C12   1    0.962997    0.312529   -0.039243    11.00000    0.05413    0.04961 =
         0.05487   -0.00050    0.01308    0.00854
AFIX  43
H12   2    0.977995    0.245094   -0.043445    11.00000   -1.20000
AFIX   0
C13   1    0.948096    0.304479    0.012573    11.00000    0.04612    0.04201 =
         0.04576   -0.00277    0.00582    0.00422
AFIX  43
H13   2    0.952352    0.229576    0.043413    11.00000   -1.20000
AFIX   0
C14   1    0.926253    0.407399    0.020714    11.00000    0.03839    0.03782 =
         0.04383   -0.00529    0.00249   -0.00330
C15   1    0.910475    0.409652    0.073425    11.00000    0.03643    0.03803 =
         0.04181    0.00021    0.00216   -0.00026
C16   1    0.911884    0.309264    0.129342    11.00000    0.03577    0.03998 =
         0.04799    0.00065    0.00304    0.00046
C17   1    0.924203    0.167712    0.134804    11.00000    0.04186    0.04299 =
         0.04109   -0.00350    0.00401    0.00056
C18   1    0.931010    0.041105    0.140023    11.00000    0.04488    0.04439 =
         0.04449   -0.00209    0.00623    0.00177
C19   1    0.938460   -0.111003    0.148248    11.00000    0.04454    0.03970 =
         0.05761   -0.00623   -0.00416    0.00066
C20   1    0.953199   -0.184889    0.103771    11.00000    0.04751    0.06040 =
         0.07851   -0.01727    0.00725   -0.00342
AFIX  43
H20   2    0.956933   -0.135425    0.065894    11.00000   -1.20000
AFIX   0
C21   1    0.962258   -0.323711    0.112884    11.00000    0.04793    0.05065 =
         0.12238   -0.03363    0.00714   -0.00816
AFIX  43
H21   2    0.972509   -0.372247    0.082691    11.00000   -1.20000
AFIX   0
C22   1    0.955834   -0.394165    0.169447    11.00000    0.07337    0.04369 =
         0.13748   -0.02073   -0.03014    0.00067
AFIX  43
H22   2    0.962471   -0.491037    0.177959    11.00000   -1.20000
AFIX   0
C23   1    0.940370   -0.326704    0.212063    11.00000    0.11294    0.03777 =
         0.08107    0.01015   -0.03082   -0.01062
AFIX  43
H23   2    0.935684   -0.377957    0.248743    11.00000   -1.20000
AFIX   0
C24   1    0.931653   -0.185699    0.201948    11.00000    0.07054    0.04381 =
         0.05338    0.00052   -0.00398    0.00630
AFIX  43
H24   2    0.920922   -0.138535    0.231635    11.00000   -1.20000
AFIX   0
C25   1    0.843014    0.434356    0.283846    11.00000    0.03983    0.03751 =
         0.04026   -0.00438    0.00323    0.00400
C26   1    0.828827    0.453634    0.326839    11.00000    0.04522    0.03942 =
         0.04130    0.00428    0.00009    0.00349
C27   1    0.814139    0.487524    0.380647    11.00000    0.04191    0.04451 =
         0.03397   -0.00527    0.00815   -0.01113
C28   1    0.821836    0.418316    0.438872    11.00000    0.05612    0.07427 =
         0.05269    0.00622    0.00525    0.01087
AFIX  43
H28   2    0.836077    0.344432    0.441904    11.00000   -1.20000
AFIX   0
C29   1    0.808766    0.456774    0.492834    11.00000    0.06937    0.08382 =
         0.04694    0.01138    0.01813    0.00640
AFIX  43
H29   2    0.814638    0.412686    0.532982    11.00000   -1.20000
AFIX   0
C30   1    0.787696    0.557277    0.487330    11.00000    0.07835    0.06472 =
         0.06142   -0.02276    0.03513   -0.02481
AFIX  43
H30   2    0.778823    0.582781    0.524169    11.00000   -1.20000
AFIX   0
C31   1    0.778469    0.625282    0.429060    11.00000    0.06390    0.04123 =
         0.07190   -0.00978    0.01918   -0.00070
AFIX  43
H31   2    0.763343    0.694377    0.425882    11.00000   -1.20000
AFIX   0
C32   1    0.792073    0.588668    0.376322    11.00000    0.05850    0.04760 =
         0.05407   -0.00275    0.00826    0.00107
AFIX  43
H32   2    0.786199    0.633621    0.336364    11.00000   -1.20000
AFIX   0
C33   1    0.834189    0.629728    0.163612    11.00000    0.04280    0.03280 =
         0.03409   -0.00267    0.00683    0.00352
C34   1    0.806033    0.583706    0.166802    11.00000    0.04783    0.03432 =
         0.03329   -0.00040    0.00705    0.00118
AFIX  43
H34   2    0.802506    0.486817    0.180199    11.00000   -1.20000
AFIX   0
C35   1    0.783213    0.677483    0.150689    11.00000    0.04566    0.03296 =
         0.03497   -0.00343    0.00716    0.00070
C36   1    0.789315    0.819303    0.133475    11.00000    0.04219    0.03749 =
         0.04313    0.00019    0.00402    0.00817
AFIX  43
H36   2    0.773865    0.884361    0.122371    11.00000   -1.20000
AFIX   0
C37   1    0.817077    0.871561    0.131615    11.00000    0.04693    0.03554 =
         0.03524   -0.00254    0.00516    0.00311
C38   1    0.839432    0.772970    0.146460    11.00000    0.04042    0.03555 =
         0.03502   -0.00682    0.00627   -0.00331
AFIX  43
H38   2    0.858527    0.804433    0.144793    11.00000   -1.20000
AFIX   0
C39   1    0.751962    0.629878    0.150586    11.00000    0.04275    0.04314 =
         0.05454    0.00351    0.00837    0.00120
C40   1    0.749351    0.468273    0.164240    11.00000    0.04424    0.05605 =
         0.11481    0.01856    0.01731   -0.00243
AFIX 137
H40A  2    0.729150    0.441465    0.161804    11.00000   -1.20000
H40B  2    0.758666    0.446783    0.207134    11.00000   -1.20000
H40C  2    0.758547    0.411897    0.132627    11.00000   -1.20000
AFIX   0
C41   1    0.737942    0.716800    0.199630    11.00000    0.05207    0.06814 =
         0.05859    0.00119    0.01187    0.00794
AFIX 137
H41A  2    0.717844    0.688508    0.198121    11.00000   -1.20000
H41B  2    0.739252    0.821400    0.190244    11.00000   -1.20000
H41C  2    0.747640    0.696836    0.242319    11.00000   -1.20000
AFIX   0
C42   1    0.736065    0.658818    0.084321    11.00000    0.05201    0.07531 =
         0.04914   -0.00514    0.00479   -0.00102
AFIX 137
H42A  2    0.746041    0.610074    0.051779    11.00000   -1.20000
H42B  2    0.735396    0.764329    0.076125    11.00000   -1.20000
H42C  2    0.716597    0.620554    0.082693    11.00000   -1.20000
AFIX   0
C43   1    0.822108    1.028918    0.111595    11.00000    0.04975    0.03611 =
         0.04597   -0.00265    0.00047   -0.00020
C44   1    0.807790    1.133577    0.157249    11.00000    0.05848    0.03267 =
         0.07683   -0.01149    0.00413    0.00096
AFIX 137
H44A  2    0.787404    1.111036    0.155243    11.00000   -1.20000
H44B  2    0.810251    1.235141    0.144041    11.00000   -1.20000
H44C  2    0.816729    1.120232    0.201114    11.00000   -1.20000
AFIX   0
C45   1    0.808313    1.049815    0.042998    11.00000    0.05702    0.04872 =
         0.04765    0.01426    0.00102   -0.00464
AFIX 137
H45A  2    0.816847    0.981418    0.014720    11.00000   -1.20000
H45B  2    0.811469    1.150345    0.029253    11.00000   -1.20000
H45C  2    0.787785    1.031070    0.041077    11.00000   -1.20000
AFIX   0
C46   1    0.853412    1.066162    0.115395    11.00000    0.05660    0.04184 =
         0.05561   -0.00649    0.00085   -0.01161
AFIX 137
H46A  2    0.862448    1.047559    0.158798    11.00000   -1.20000
H46B  2    0.855615    1.169618    0.104819    11.00000   -1.20000
H46C  2    0.862501    1.005492    0.085035    11.00000   -1.20000
AFIX   0
C47   1    0.894840    0.221138    0.276467    11.00000    0.04260    0.03923 =
         0.03181   -0.00193    0.00300    0.00446
C48   1    0.924435    0.212345    0.291659    11.00000    0.04094    0.04986 =
         0.03345    0.00264    0.00764   -0.00263
AFIX  43
H48   2    0.936444    0.275354    0.270704    11.00000   -1.20000
AFIX   0
C49   1    0.936450    0.114599    0.336188    11.00000    0.04631    0.04579 =
         0.03982   -0.00119    0.00642    0.00396
C50   1    0.918617    0.020230    0.363445    11.00000    0.04716    0.04269 =
         0.03818    0.00725    0.00255    0.00765
AFIX  43
H50   2    0.926839   -0.049261    0.393565    11.00000   -1.20000
AFIX   0
C51   1    0.889017    0.021357    0.349091    11.00000    0.04641    0.03988 =
         0.04219    0.00174    0.00719    0.00303
C52   1    0.877478    0.125423    0.305842    11.00000    0.03916    0.04439 =
         0.03994   -0.00070    0.00432    0.00114
AFIX  43
H52   2    0.857367    0.131386    0.296131    11.00000   -1.20000
AFIX   0
C53   1    0.968995    0.105455    0.354309    11.00000    0.04155    0.06868 =
         0.04619    0.01132    0.00095    0.00451
C54   1    0.984938    0.235385    0.328722    11.00000    0.03886    0.10619 =
         0.07936    0.02961    0.01194   -0.00299
AFIX 137
H54A  2    1.005302    0.227756    0.343637    11.00000   -1.20000
H54B  2    0.977384    0.326904    0.344289    11.00000   -1.20000
H54C  2    0.982306    0.234444    0.281905    11.00000   -1.20000
AFIX   0
C55   1    0.979415   -0.035124    0.326312    11.00000    0.04335    0.09360 =
         0.05232   -0.00511    0.00370    0.01391
AFIX 137
H55A  2    0.970520   -0.119015    0.345256    11.00000   -1.20000
H55B  2    1.000185   -0.041729    0.335670    11.00000   -1.20000
H55C  2    0.974266   -0.035368    0.279939    11.00000   -1.20000
AFIX   0
C56   1    0.976153    0.106579    0.426892    11.00000    0.05241    0.05849 =
         0.05038    0.00849   -0.00288   -0.00342
AFIX 137
H56A  2    0.996896    0.103654    0.437502    11.00000   -1.20000
H56B  2    0.967580    0.020939    0.445242    11.00000   -1.20000
H56C  2    0.968573    0.195863    0.444465    11.00000   -1.20000
AFIX   0
C57   1    0.870703   -0.091078    0.380119    11.00000    0.05015    0.05207 =
         0.06539    0.00910    0.01437    0.00012
C58   1    0.879022   -0.243871    0.359861    11.00000    0.07387    0.05650 =
         0.11200    0.00650    0.01743   -0.00938
AFIX 137
H58A  2    0.873794   -0.255693    0.313807    11.00000   -1.20000
H58B  2    0.868972   -0.317057    0.382985    11.00000   -1.20000
H58C  2    0.899646   -0.257070    0.369770    11.00000   -1.20000
AFIX   0
C59   1    0.876591   -0.081007    0.451900    11.00000    0.06519    0.09841 =
         0.07858    0.03519    0.02483   -0.00265
AFIX 137
H59A  2    0.865679   -0.156499    0.471599    11.00000   -1.20000
H59B  2    0.870918    0.015725    0.466060    11.00000   -1.20000
H59C  2    0.896997   -0.095709    0.464651    11.00000   -1.20000
AFIX   0
C60   1    0.839229   -0.068829    0.361069    11.00000    0.05195    0.08133 =
         0.10580    0.03445    0.01219   -0.01175
AFIX 137
H60A  2    0.834967   -0.083993    0.314935    11.00000   -1.20000
H60B  2    0.833906    0.030943    0.371943    11.00000   -1.20000
H60C  2    0.828370   -0.138986    0.383956    11.00000   -1.20000
AFIX   0
HKLF 4
 
REM  kuwako_3_01
REM R1 =  0.0747 for    3830 Fo > 4sig(Fo)  and  0.1655 for all    8024 data
REM    553 parameters refined using      0 restraints
 
END  
     
WGHT      0.1092      0.0000 

REM No hydrogen bonds found for HTAB generation

REM Highest difference peak  0.728,  deepest hole -0.215,  1-sigma level  0.051
Q1    1   0.9779 -0.3699  0.2208  11.00000  0.05    0.73
Q2    1   0.7278  0.6329  0.2204  11.00000  0.05    0.34
Q3    1   0.8769 -0.1962  0.4232  11.00000  0.05    0.30
Q4    1   0.7628  0.6440  0.4417  11.00000  0.05    0.28
Q5    1   0.8451  0.1205  0.4027  11.00000  0.05    0.28
Q6    1   0.7430  0.6269  0.2381  11.00000  0.05    0.27
Q7    1   0.8456 -0.1606  0.3108  11.00000  0.05    0.27
Q8    1   0.8568  0.9629  0.1446  11.00000  0.05    0.27
Q9    1   0.9483  0.2030  0.0596  11.00000  0.05    0.24
Q10   1   0.8423  0.0445  0.3967  11.00000  0.05    0.23
Q11   1   0.9125 -0.2769  0.2660  11.00000  0.05    0.22
Q12   1   0.9305  0.2392  0.1012  11.00000  0.05    0.22
Q13   1   0.8680  0.1341  0.4609  11.00000  0.05    0.20
Q14   1   0.8252  0.4750  0.2793  11.00000  0.05    0.19
Q15   1   0.8360  1.1609  0.1006  11.00000  0.05    0.19
Q16   1   0.8272  1.1984  0.0973  11.00000  0.05    0.19
Q17   1   0.8149  1.0887  0.0811  11.00000  0.05    0.19
Q18   1   0.9512  0.1374  0.4266  11.00000  0.05    0.18
Q19   1   0.7789  0.7673  0.1731  11.00000  0.05    0.18
Q20   1   0.8059  1.0825  0.1877  11.00000  0.05    0.18
Q21   1   0.7897  0.6319  0.1984  11.00000  0.05    0.18
Q22   1   0.9499  0.7267 -0.0988  11.00000  0.05    0.17
Q23   1   0.9185  0.4561 -0.0610  11.00000  0.05    0.17
Q24   1   0.9297  0.3542 -0.0110  11.00000  0.05    0.17
Q25   1   1.0200  0.0391  0.4490  11.00000  0.05    0.16
;

loop_
_symmetry_equiv_pos_site_id
_space_group_symop_operation_xyz
1 +X,+Y,+Z
2 -X,+Y,1/2-Z
3 -X,-Y,-Z
4 +X,-Y,1/2+Z
5 1/2+X,1/2+Y,+Z
6 1/2-X,1/2+Y,1/2-Z
7 1/2-X,1/2-Y,-Z
8 1/2+X,1/2-Y,1/2+Z

loop_
_atom_site_label
_atom_site_type_symbol
_atom_site_fract_x
_atom_site_fract_y
_atom_site_fract_z
_atom_site_U_iso_or_equiv
_atom_site_adp_type
_atom_site_occupancy
_atom_site_site_symmetry_multiplicity
_atom_site_calc_flag
_atom_site_refinement_flags
C1 C 0.89472(8) 0.3679(5) 0.17179(19) 0.0402(9) Uani 1 8 d .
C2 C 0.88296(8) 0.3296(4) 0.22995(18) 0.0391(9) Uani 1 8 d .
C3 C 0.86001(8) 0.4226(4) 0.23343(19) 0.0400(9) Uani 1 8 d .
C4 C 0.85764(8) 0.5254(4) 0.17766(18) 0.0382(9) Uani 1 8 d .
C5 C 0.87960(8) 0.4934(4) 0.14253(19) 0.0373(9) Uani 1 8 d .
C6 C 0.89059(8) 0.5196(4) 0.08167(19) 0.0396(9) Uani 1 8 d .
C7 C 0.88545(9) 0.6302(5) 0.03619(19) 0.0449(10) Uani 1 8 d .
C8 C 0.90003(9) 0.6274(5) -0.0174(2) 0.0504(11) Uani 1 8 d .
C9 C 0.92035(8) 0.5185(5) -0.0264(2) 0.0455(10) Uani 1 8 d .
C10 C 0.93563(10) 0.5191(5) -0.0800(2) 0.0537(11) Uani 1 8 d .
C11 C 0.95648(10) 0.4185(5) -0.0861(2) 0.0573(12) Uani 1 8 d .
C12 C 0.96300(9) 0.3125(5) -0.0392(2) 0.0523(11) Uani 1 8 d .
C13 C 0.94810(8) 0.3045(5) 0.0126(2) 0.0446(10) Uani 1 8 d .
C14 C 0.92625(8) 0.4074(4) 0.02071(19) 0.0402(9) Uani 1 8 d .
C15 C 0.91048(8) 0.4097(4) 0.07342(18) 0.0389(9) Uani 1 8 d .
C16 C 0.91188(8) 0.3093(5) 0.1293(2) 0.0414(9) Uani 1 8 d .
C17 C 0.92420(8) 0.1677(5) 0.13480(19) 0.0420(10) Uani 1 8 d .
C18 C 0.93101(8) 0.0411(5) 0.1400(2) 0.0445(10) Uani 1 8 d .
C19 C 0.93846(9) -0.1110(5) 0.1482(2) 0.0480(11) Uani 1 8 d .
C20 C 0.95320(9) -0.1849(6) 0.1038(3) 0.0621(13) Uani 1 8 d .
C21 C 0.96226(10) -0.3237(6) 0.1129(3) 0.0738(16) Uani 1 8 d .
C22 C 0.95583(13) -0.3942(7) 0.1694(4) 0.088(2) Uani 1 8 d .
C23 C 0.94037(14) -0.3267(6) 0.2121(3) 0.0803(18) Uani 1 8 d .
C24 C 0.93165(10) -0.1857(5) 0.2019(2) 0.0567(12) Uani 1 8 d .
C25 C 0.84301(8) 0.4344(4) 0.28385(19) 0.0393(9) Uani 1 8 d .
C26 C 0.82883(9) 0.4536(5) 0.3268(2) 0.0423(10) Uani 1 8 d .
C27 C 0.81414(8) 0.4875(5) 0.38065(18) 0.0398(9) Uani 1 8 d .
C28 C 0.82184(10) 0.4183(6) 0.4389(2) 0.0611(13) Uani 1 8 d .
C29 C 0.80877(11) 0.4568(6) 0.4928(2) 0.0658(14) Uani 1 8 d .
C30 C 0.78770(11) 0.5573(6) 0.4873(3) 0.0661(15) Uani 1 8 d .
C31 C 0.77847(10) 0.6253(5) 0.4291(3) 0.0581(12) Uani 1 8 d .
C32 C 0.79207(9) 0.5887(5) 0.3763(2) 0.0532(11) Uani 1 8 d .
C33 C 0.83419(8) 0.6297(4) 0.16361(18) 0.0364(9) Uani 1 8 d .
C34 C 0.80603(8) 0.5837(4) 0.16680(18) 0.0383(9) Uani 1 8 d .
C35 C 0.78321(8) 0.6775(4) 0.15069(18) 0.0377(9) Uani 1 8 d .
C36 C 0.78932(8) 0.8193(4) 0.13347(19) 0.0410(9) Uani 1 8 d .
C37 C 0.81708(8) 0.8716(4) 0.13162(18) 0.0392(9) Uani 1 8 d .
C38 C 0.83943(8) 0.7730(4) 0.14646(17) 0.0368(9) Uani 1 8 d .
C39 C 0.75196(8) 0.6299(5) 0.1506(2) 0.0466(10) Uani 1 8 d .
C40 C 0.74935(10) 0.4683(6) 0.1642(3) 0.0711(15) Uani 1 8 d .
C41 C 0.73794(10) 0.7168(6) 0.1996(2) 0.0592(12) Uani 1 8 d .
C42 C 0.73607(9) 0.6588(6) 0.0843(2) 0.0589(12) Uani 1 8 d .
C43 C 0.82211(9) 1.0289(5) 0.1116(2) 0.0443(10) Uani 1 8 d .
C44 C 0.80779(10) 1.1336(5) 0.1573(2) 0.0562(12) Uani 1 8 d .
C45 C 0.80831(9) 1.0498(5) 0.0430(2) 0.0515(11) Uani 1 8 d .
C46 C 0.85341(9) 1.0662(5) 0.1154(2) 0.0517(11) Uani 1 8 d .
C47 C 0.89484(8) 0.2211(4) 0.27647(18) 0.0380(9) Uani 1 8 d .
C48 C 0.92443(8) 0.2123(5) 0.29166(18) 0.0412(10) Uani 1 8 d .
C49 C 0.93645(8) 0.1146(5) 0.33619(19) 0.0438(10) Uani 1 8 d .
C50 C 0.91862(8) 0.0202(5) 0.36344(19) 0.0428(10) Uani 1 8 d .
C51 C 0.88902(8) 0.0214(5) 0.34909(19) 0.0427(10) Uani 1 8 d .
C52 C 0.87748(8) 0.1254(5) 0.30584(18) 0.0412(9) Uani 1 8 d .
C53 C 0.96900(9) 0.1055(5) 0.3543(2) 0.0524(11) Uani 1 8 d .
C54 C 0.98494(9) 0.2354(7) 0.3287(3) 0.0744(16) Uani 1 8 d .
C55 C 0.97942(9) -0.0351(6) 0.3263(2) 0.0632(14) Uani 1 8 d .
C56 C 0.97615(9) 0.1066(5) 0.4269(2) 0.0544(12) Uani 1 8 d .
C57 C 0.87070(9) -0.0911(5) 0.3801(2) 0.0553(12) Uani 1 8 d .
C58 C 0.87902(12) -0.2439(6) 0.3599(3) 0.0803(16) Uani 1 8 d .
C59 C 0.87659(11) -0.0810(7) 0.4519(3) 0.0795(17) Uani 1 8 d .
C60 C 0.83923(10) -0.0688(7) 0.3611(3) 0.0794(17) Uani 1 8 d .
H7 H 0.87219 0.70602 0.04188 0.0539 Uiso 1 8 calc R
H8 H 0.89623 0.70102 -0.049 0.0605 Uiso 1 8 calc R
H10 H 0.93138 0.59046 -0.11246 0.0644 Uiso 1 8 calc R
H11 H 0.96666 0.42075 -0.12262 0.0688 Uiso 1 8 calc R
H12 H 0.97799 0.24509 -0.04345 0.0628 Uiso 1 8 calc R
H13 H 0.95235 0.22958 0.04341 0.0535 Uiso 1 8 calc R
H20 H 0.95693 -0.13543 0.06589 0.0745 Uiso 1 8 calc R
H21 H 0.97251 -0.37225 0.08269 0.0886 Uiso 1 8 calc R
H22 H 0.96247 -0.49104 0.17796 0.1055 Uiso 1 8 calc R
H23 H 0.93568 -0.37796 0.24874 0.0964 Uiso 1 8 calc R
H24 H 0.92092 -0.13853 0.23164 0.0680 Uiso 1 8 calc R
H28 H 0.83608 0.34443 0.4419 0.0733 Uiso 1 8 calc R
H29 H 0.81464 0.41269 0.53298 0.0790 Uiso 1 8 calc R
H30 H 0.77882 0.58278 0.52417 0.0794 Uiso 1 8 calc R
H31 H 0.76334 0.69438 0.42588 0.0698 Uiso 1 8 calc R
H32 H 0.7862 0.63362 0.33636 0.0639 Uiso 1 8 calc R
H34 H 0.80251 0.48682 0.1802 0.0459 Uiso 1 8 calc R
H36 H 0.77387 0.88436 0.12237 0.0492 Uiso 1 8 calc R
H38 H 0.85853 0.80443 0.14479 0.0442 Uiso 1 8 calc R
H40A H 0.72915 0.44147 0.1618 0.0853 Uiso 1 8 calc R
H40B H 0.75867 0.44678 0.20713 0.0853 Uiso 1 8 calc R
H40C H 0.75855 0.4119 0.13263 0.0853 Uiso 1 8 calc R
H41A H 0.71784 0.68851 0.19812 0.0710 Uiso 1 8 calc R
H41B H 0.73925 0.8214 0.19024 0.0710 Uiso 1 8 calc R
H41C H 0.74764 0.69684 0.24232 0.0710 Uiso 1 8 calc R
H42A H 0.74604 0.61007 0.05178 0.0706 Uiso 1 8 calc R
H42B H 0.7354 0.76433 0.07613 0.0706 Uiso 1 8 calc R
H42C H 0.7166 0.62055 0.08269 0.0706 Uiso 1 8 calc R
H44A H 0.7874 1.11104 0.15524 0.0675 Uiso 1 8 calc R
H44B H 0.81025 1.23514 0.14404 0.0675 Uiso 1 8 calc R
H44C H 0.81673 1.12023 0.20111 0.0675 Uiso 1 8 calc R
H45A H 0.81685 0.98142 0.01472 0.0618 Uiso 1 8 calc R
H45B H 0.81147 1.15035 0.02925 0.0618 Uiso 1 8 calc R
H45C H 0.78779 1.03107 0.04108 0.0618 Uiso 1 8 calc R
H46A H 0.86245 1.04756 0.1588 0.0621 Uiso 1 8 calc R
H46B H 0.85562 1.16962 0.10482 0.0621 Uiso 1 8 calc R
H46C H 0.8625 1.00549 0.08504 0.0621 Uiso 1 8 calc R
H48 H 0.93644 0.27535 0.2707 0.0494 Uiso 1 8 calc R
H50 H 0.92684 -0.04926 0.39356 0.0514 Uiso 1 8 calc R
H52 H 0.85737 0.13139 0.29613 0.0494 Uiso 1 8 calc R
H54A H 1.0053 0.22776 0.34364 0.0893 Uiso 1 8 calc R
H54B H 0.97738 0.3269 0.34429 0.0893 Uiso 1 8 calc R
H54C H 0.98231 0.23444 0.28191 0.0893 Uiso 1 8 calc R
H55A H 0.97052 -0.11902 0.34526 0.0758 Uiso 1 8 calc R
H55B H 1.00019 -0.04173 0.33567 0.0758 Uiso 1 8 calc R
H55C H 0.97427 -0.03537 0.27994 0.0758 Uiso 1 8 calc R
H56A H 0.9969 0.10365 0.4375 0.0653 Uiso 1 8 calc R
H56B H 0.96758 0.02094 0.44524 0.0653 Uiso 1 8 calc R
H56C H 0.96857 0.19586 0.44447 0.0653 Uiso 1 8 calc R
H58A H 0.87379 -0.25569 0.31381 0.0963 Uiso 1 8 calc R
H58B H 0.86897 -0.31706 0.38299 0.0963 Uiso 1 8 calc R
H58C H 0.89965 -0.25707 0.36977 0.0963 Uiso 1 8 calc R
H59A H 0.86568 -0.1565 0.4716 0.0954 Uiso 1 8 calc R
H59B H 0.87092 0.01573 0.46606 0.0954 Uiso 1 8 calc R
H59C H 0.897 -0.09571 0.46465 0.0954 Uiso 1 8 calc R
H60A H 0.83497 -0.08399 0.31494 0.0953 Uiso 1 8 calc R
H60B H 0.83391 0.03094 0.37194 0.0953 Uiso 1 8 calc R
H60C H 0.82837 -0.13899 0.38396 0.0953 Uiso 1 8 calc R

loop_
_atom_site_aniso_label
_atom_site_aniso_U_11
_atom_site_aniso_U_22
_atom_site_aniso_U_33
_atom_site_aniso_U_12
_atom_site_aniso_U_13
_atom_site_aniso_U_23
C1 0.038(2) 0.040(2) 0.043(2) -0.0006(18) 0.0031(17) -0.0015(19)
C2 0.042(2) 0.036(2) 0.039(2) 0.0007(18) 0.0045(17) 0.0009(18)
C3 0.039(2) 0.041(2) 0.040(2) -0.0014(18) 0.0028(17) -0.0055(18)
C4 0.039(2) 0.038(2) 0.038(2) -0.0001(17) 0.0055(16) 0.0010(18)
C5 0.040(2) 0.031(2) 0.040(2) 0.0015(17) 0.0038(16) 0.0019(17)
C6 0.040(2) 0.039(2) 0.039(2) -0.0031(18) 0.0046(16) 0.0001(18)
C7 0.049(2) 0.043(3) 0.043(3) 0.0057(19) 0.0077(19) 0.0025(19)
C8 0.056(3) 0.043(3) 0.051(3) 0.008(2) 0.002(2) 0.012(2)
C9 0.045(2) 0.045(3) 0.046(3) 0.000(2) 0.0066(19) 0.001(2)
C10 0.060(3) 0.054(3) 0.048(3) 0.004(2) 0.012(2) 0.008(2)
C11 0.064(3) 0.059(3) 0.052(3) 0.003(2) 0.023(2) 0.003(2)
C12 0.054(3) 0.050(3) 0.055(3) 0.009(2) 0.013(2) -0.001(2)
C13 0.046(2) 0.042(2) 0.046(3) 0.0042(19) 0.0058(18) -0.0028(19)
C14 0.038(2) 0.038(2) 0.044(2) -0.0033(17) 0.0025(17) -0.0053(18)
C15 0.036(2) 0.038(2) 0.042(2) -0.0003(17) 0.0022(17) 0.0002(18)
C16 0.036(2) 0.040(2) 0.048(3) 0.0005(18) 0.0030(17) 0.0006(19)
C17 0.042(2) 0.043(3) 0.041(2) 0.0006(19) 0.0040(17) -0.0035(19)
C18 0.045(2) 0.044(3) 0.044(3) 0.0018(19) 0.0062(18) -0.002(2)
C19 0.045(2) 0.040(3) 0.058(3) 0.0007(19) -0.0042(19) -0.006(2)
C20 0.048(3) 0.060(3) 0.079(4) -0.003(2) 0.007(2) -0.017(3)
C21 0.048(3) 0.051(3) 0.122(5) -0.008(2) 0.007(3) -0.034(3)
C22 0.073(4) 0.044(3) 0.137(6) 0.001(3) -0.030(4) -0.021(4)
C23 0.113(5) 0.038(3) 0.081(4) -0.011(3) -0.031(3) 0.010(3)
C24 0.071(3) 0.044(3) 0.053(3) 0.006(2) -0.004(2) 0.001(2)
C25 0.040(2) 0.038(2) 0.040(2) 0.0040(17) 0.0032(19) -0.0044(18)
C26 0.045(2) 0.039(2) 0.041(3) 0.0035(18) 0.000(2) 0.0043(19)
C27 0.042(2) 0.045(2) 0.034(2) -0.0111(19) 0.0081(17) -0.0053(18)
C28 0.056(3) 0.074(4) 0.053(3) 0.011(2) 0.005(2) 0.006(3)
C29 0.069(3) 0.084(4) 0.047(3) 0.006(3) 0.018(2) 0.011(3)
C30 0.078(3) 0.065(3) 0.061(4) -0.025(3) 0.035(3) -0.023(3)
C31 0.064(3) 0.041(3) 0.072(4) -0.001(2) 0.019(2) -0.010(2)
C32 0.059(3) 0.048(3) 0.054(3) 0.001(2) 0.008(2) -0.003(2)
C33 0.043(2) 0.033(2) 0.034(2) 0.0035(17) 0.0068(16) -0.0027(17)
C34 0.048(2) 0.034(2) 0.033(2) 0.0012(18) 0.0070(16) -0.0004(17)
C35 0.046(2) 0.033(2) 0.035(2) 0.0007(18) 0.0072(16) -0.0034(17)
C36 0.042(2) 0.037(2) 0.043(2) 0.0082(18) 0.0040(17) 0.0002(19)
C37 0.047(2) 0.036(2) 0.035(2) 0.0031(18) 0.0052(16) -0.0025(17)
C38 0.040(2) 0.036(2) 0.035(2) -0.0033(17) 0.0063(16) -0.0068(17)
C39 0.043(2) 0.043(3) 0.055(3) 0.0012(19) 0.0084(19) 0.004(2)
C40 0.044(3) 0.056(3) 0.115(5) -0.002(2) 0.017(3) 0.019(3)
C41 0.052(3) 0.068(3) 0.059(3) 0.008(2) 0.012(2) 0.001(2)
C42 0.052(3) 0.075(3) 0.049(3) -0.001(2) 0.005(2) -0.005(2)
C43 0.050(2) 0.036(2) 0.046(3) -0.0002(19) 0.0005(18) -0.0027(19)
C44 0.058(3) 0.033(2) 0.077(3) 0.001(2) 0.004(2) -0.011(2)
C45 0.057(3) 0.049(3) 0.048(3) -0.005(2) 0.001(2) 0.014(2)
C46 0.057(3) 0.042(3) 0.056(3) -0.012(2) 0.001(2) -0.006(2)
C47 0.043(2) 0.039(2) 0.032(2) 0.0045(18) 0.0030(16) -0.0019(17)
C48 0.041(2) 0.050(3) 0.033(2) -0.0026(19) 0.0076(17) 0.0026(19)
C49 0.046(2) 0.046(3) 0.040(2) 0.004(2) 0.0064(18) -0.001(2)
C50 0.047(2) 0.043(2) 0.038(2) 0.0076(19) 0.0026(18) 0.0073(19)
C51 0.046(2) 0.040(2) 0.042(3) 0.0030(18) 0.0072(18) 0.0017(19)
C52 0.039(2) 0.044(2) 0.040(2) 0.0011(18) 0.0043(17) -0.0007(19)
C53 0.042(2) 0.069(3) 0.046(3) 0.005(2) 0.0010(18) 0.011(2)
C54 0.039(2) 0.106(5) 0.079(4) -0.003(3) 0.012(2) 0.030(3)
C55 0.043(2) 0.094(4) 0.052(3) 0.014(2) 0.004(2) -0.005(3)
C56 0.052(3) 0.058(3) 0.050(3) -0.003(2) -0.003(2) 0.008(2)
C57 0.050(3) 0.052(3) 0.065(3) 0.000(2) 0.014(2) 0.009(2)
C58 0.074(3) 0.057(3) 0.112(5) -0.009(3) 0.017(3) 0.006(3)
C59 0.065(3) 0.098(5) 0.079(4) -0.003(3) 0.025(3) 0.035(3)
C60 0.052(3) 0.081(4) 0.106(4) -0.012(3) 0.012(3) 0.034(3)

loop_
_atom_type_symbol
_atom_type_description
_atom_type_scat_dispersion_real
_atom_type_scat_dispersion_imag
_atom_type_scat_source
C C 0.0181 0.0091
;
International Tables for Crystallography
(Vol. C, Tables 4.2.6.8 and 6.1.1.4)
;
H H 0.0000 0.0000
;
International Tables for Crystallography
(Vol. C, Table 6.1.1.4)
;

loop_
_geom_angle_atom_site_label_1
_geom_angle_atom_site_label_2
_geom_angle_atom_site_label_3
_geom_angle
_geom_angle_publ_flag
C2 C1 C5 109.6(3) yes
C2 C1 C16 139.8(4) yes
C5 C1 C16 109.2(4) yes
C1 C2 C3 105.8(3) yes
C1 C2 C47 125.4(4) yes
C3 C2 C47 128.7(4) yes
C2 C3 C4 109.6(3) yes
C2 C3 C25 127.0(4) yes
C4 C3 C25 123.0(3) yes
C3 C4 C5 107.1(3) yes
C3 C4 C33 123.8(3) yes
C5 C4 C33 129.0(4) yes
C1 C5 C4 107.8(3) yes
C1 C5 C6 107.3(3) yes
C4 C5 C6 143.6(4) yes
C5 C6 C7 132.2(4) yes
C5 C6 C15 107.5(3) yes
C7 C6 C15 120.3(4) yes
C6 C7 C8 118.7(4) yes
C7 C8 C9 122.0(4) yes
C8 C9 C10 121.5(4) yes
C8 C9 C14 119.5(4) yes
C10 C9 C14 118.9(4) yes
C9 C10 C11 120.8(4) yes
C10 C11 C12 120.5(5) yes
C11 C12 C13 120.8(4) yes
C12 C13 C14 120.4(4) yes
C9 C14 C13 118.5(4) yes
C9 C14 C15 117.4(4) yes
C13 C14 C15 124.1(4) yes
C6 C15 C14 122.0(4) yes
C6 C15 C16 108.5(3) yes
C14 C15 C16 129.5(4) yes
C1 C16 C15 107.1(3) yes
C1 C16 C17 124.5(4) yes
C15 C16 C17 127.5(4) yes
C16 C17 C18 171.3(4) yes
C17 C18 C19 177.8(5) yes
C18 C19 C20 121.2(4) yes
C18 C19 C24 119.9(4) yes
C20 C19 C24 118.9(4) yes
C19 C20 C21 122.2(5) yes
C20 C21 C22 117.1(6) yes
C21 C22 C23 121.8(5) yes
C22 C23 C24 119.9(6) yes
C19 C24 C23 120.0(5) yes
C3 C25 C26 175.9(4) yes
C25 C26 C27 174.0(4) yes
C26 C27 C28 119.9(4) yes
C26 C27 C32 121.3(4) yes
C28 C27 C32 118.8(4) yes
C27 C28 C29 120.4(5) yes
C28 C29 C30 119.3(5) yes
C29 C30 C31 122.2(5) yes
C30 C31 C32 117.9(4) yes
C27 C32 C31 121.3(4) yes
C4 C33 C34 119.5(3) yes
C4 C33 C38 121.0(3) yes
C34 C33 C38 119.5(3) yes
C33 C34 C35 121.1(4) yes
C34 C35 C36 117.6(4) yes
C34 C35 C39 122.9(4) yes
C36 C35 C39 119.5(3) yes
C35 C36 C37 123.3(4) yes
C36 C37 C38 117.4(4) yes
C36 C37 C43 120.3(3) yes
C38 C37 C43 122.3(3) yes
C33 C38 C37 121.0(4) yes
C35 C39 C40 112.0(3) yes
C35 C39 C41 110.0(3) yes
C35 C39 C42 109.0(3) yes
C40 C39 C41 109.4(4) yes
C40 C39 C42 107.4(4) yes
C41 C39 C42 108.9(4) yes
C37 C43 C44 108.5(4) yes
C37 C43 C45 108.4(3) yes
C37 C43 C46 112.3(3) yes
C44 C43 C45 109.7(3) yes
C44 C43 C46 108.4(3) yes
C45 C43 C46 109.5(4) yes
C2 C47 C48 119.4(4) yes
C2 C47 C52 121.6(3) yes
C48 C47 C52 118.9(4) yes
C47 C48 C49 121.4(4) yes
C48 C49 C50 117.9(3) yes
C48 C49 C53 122.0(4) yes
C50 C49 C53 120.1(4) yes
C49 C50 C51 123.3(4) yes
C50 C51 C52 117.3(4) yes
C50 C51 C57 120.0(4) yes
C52 C51 C57 122.7(3) yes
C47 C52 C51 121.1(3) yes
C49 C53 C54 112.6(4) yes
C49 C53 C55 107.8(4) yes
C49 C53 C56 110.6(4) yes
C54 C53 C55 109.1(4) yes
C54 C53 C56 106.4(4) yes
C55 C53 C56 110.4(4) yes
C51 C57 C58 108.7(4) yes
C51 C57 C59 109.6(4) yes
C51 C57 C60 112.4(4) yes
C58 C57 C59 108.1(4) yes
C58 C57 C60 109.0(4) yes
C59 C57 C60 109.0(4) yes
C6 C7 H7 120.631 no
C8 C7 H7 120.620 no
C7 C8 H8 119.024 no
C9 C8 H8 119.001 no
C9 C10 H10 119.582 no
C11 C10 H10 119.570 no
C10 C11 H11 119.738 no
C12 C11 H11 119.721 no
C11 C12 H12 119.625 no
C13 C12 H12 119.625 no
C12 C13 H13 119.822 no
C14 C13 H13 119.795 no
C19 C20 H20 118.898 no
C21 C20 H20 118.901 no
C20 C21 H21 121.475 no
C22 C21 H21 121.473 no
C21 C22 H22 119.091 no
C23 C22 H22 119.116 no
C22 C23 H23 120.036 no
C24 C23 H23 120.028 no
C19 C24 H24 120.007 no
C23 C24 H24 120.013 no
C27 C28 H28 119.788 no
C29 C28 H28 119.786 no
C28 C29 H29 120.383 no
C30 C29 H29 120.360 no
C29 C30 H30 118.926 no
C31 C30 H30 118.900 no
C30 C31 H31 121.037 no
C32 C31 H31 121.027 no
C27 C32 H32 119.349 no
C31 C32 H32 119.374 no
C33 C34 H34 119.441 no
C35 C34 H34 119.484 no
C35 C36 H36 118.327 no
C37 C36 H36 118.343 no
C33 C38 H38 119.470 no
C37 C38 H38 119.483 no
C39 C40 H40A 109.466 no
C39 C40 H40B 109.466 no
C39 C40 H40C 109.472 no
H40A C40 H40B 109.491 no
H40A C40 H40C 109.482 no
H40B C40 H40C 109.451 no
C39 C41 H41A 109.474 no
C39 C41 H41B 109.470 no
C39 C41 H41C 109.468 no
H41A C41 H41B 109.466 no
H41A C41 H41C 109.476 no
H41B C41 H41C 109.473 no
C39 C42 H42A 109.489 no
C39 C42 H42B 109.467 no
C39 C42 H42C 109.462 no
H42A C42 H42B 109.483 no
H42A C42 H42C 109.455 no
H42B C42 H42C 109.472 no
C43 C44 H44A 109.474 no
C43 C44 H44B 109.471 no
C43 C44 H44C 109.462 no
H44A C44 H44B 109.465 no
H44A C44 H44C 109.478 no
H44B C44 H44C 109.476 no
C43 C45 H45A 109.460 no
C43 C45 H45B 109.469 no
C43 C45 H45C 109.476 no
H45A C45 H45B 109.454 no
H45A C45 H45C 109.480 no
H45B C45 H45C 109.489 no
C43 C46 H46A 109.472 no
C43 C46 H46B 109.493 no
C43 C46 H46C 109.482 no
H46A C46 H46B 109.452 no
H46A C46 H46C 109.458 no
H46B C46 H46C 109.471 no
C47 C48 H48 119.316 no
C49 C48 H48 119.311 no
C49 C50 H50 118.368 no
C51 C50 H50 118.351 no
C47 C52 H52 119.446 no
C51 C52 H52 119.457 no
C53 C54 H54A 109.461 no
C53 C54 H54B 109.457 no
C53 C54 H54C 109.473 no
H54A C54 H54B 109.481 no
H54A C54 H54C 109.476 no
H54B C54 H54C 109.480 no
C53 C55 H55A 109.461 no
C53 C55 H55B 109.472 no
C53 C55 H55C 109.475 no
H55A C55 H55B 109.476 no
H55A C55 H55C 109.468 no
H55B C55 H55C 109.476 no
C53 C56 H56A 109.453 no
C53 C56 H56B 109.482 no
C53 C56 H56C 109.485 no
H56A C56 H56B 109.465 no
H56A C56 H56C 109.473 no
H56B C56 H56C 109.470 no
C57 C58 H58A 109.469 no
C57 C58 H58B 109.466 no
C57 C58 H58C 109.473 no
H58A C58 H58B 109.472 no
H58A C58 H58C 109.477 no
H58B C58 H58C 109.471 no
C57 C59 H59A 109.472 no
C57 C59 H59B 109.470 no
C57 C59 H59C 109.473 no
H59A C59 H59B 109.478 no
H59A C59 H59C 109.471 no
H59B C59 H59C 109.464 no
C57 C60 H60A 109.471 no
C57 C60 H60B 109.467 no
C57 C60 H60C 109.470 no
H60A C60 H60B 109.467 no
H60A C60 H60C 109.475 no
H60B C60 H60C 109.477 no

loop_
_geom_bond_atom_site_label_1
_geom_bond_atom_site_label_2
_geom_bond_distance
_geom_bond_publ_flag
C1 C2 1.442(6) yes
C1 C5 1.452(5) yes
C1 C16 1.379(6) yes
C2 C3 1.385(6) yes
C2 C47 1.462(5) yes
C3 C4 1.499(6) yes
C3 C25 1.403(6) yes
C4 C5 1.369(6) yes
C4 C33 1.466(5) yes
C5 C6 1.454(6) yes
C6 C7 1.396(6) yes
C6 C15 1.399(6) yes
C7 C8 1.385(6) yes
C8 C9 1.409(6) yes
C9 C10 1.404(7) yes
C9 C14 1.427(6) yes
C10 C11 1.363(7) yes
C11 C12 1.394(7) yes
C12 C13 1.363(6) yes
C13 C14 1.420(6) yes
C14 C15 1.402(6) yes
C15 C16 1.489(6) yes
C16 C17 1.418(6) yes
C17 C18 1.203(6) yes
C18 C19 1.440(6) yes
C19 C20 1.400(7) yes
C19 C24 1.389(7) yes
C20 C21 1.346(8) yes
C21 C22 1.416(10) yes
C22 C23 1.364(10) yes
C23 C24 1.363(7) yes
C25 C26 1.196(6) yes
C26 C27 1.426(6) yes
C27 C28 1.392(6) yes
C27 C32 1.388(6) yes
C28 C29 1.396(7) yes
C29 C30 1.349(8) yes
C30 C31 1.402(7) yes
C31 C32 1.383(7) yes
C33 C34 1.402(5) yes
C33 C38 1.388(5) yes
C34 C35 1.389(5) yes
C35 C36 1.385(6) yes
C35 C39 1.537(5) yes
C36 C37 1.399(5) yes
C37 C38 1.396(5) yes
C37 C43 1.525(6) yes
C39 C40 1.513(7) yes
C39 C41 1.512(7) yes
C39 C42 1.533(6) yes
C43 C44 1.562(7) yes
C43 C45 1.530(6) yes
C43 C46 1.509(6) yes
C47 C48 1.400(5) yes
C47 C52 1.389(6) yes
C48 C49 1.372(6) yes
C49 C50 1.374(6) yes
C49 C53 1.544(6) yes
C50 C51 1.396(5) yes
C51 C52 1.387(6) yes
C51 C57 1.535(6) yes
C53 C54 1.535(8) yes
C53 C55 1.518(7) yes
C53 C56 1.529(6) yes
C57 C58 1.525(7) yes
C57 C59 1.509(7) yes
C57 C60 1.509(6) yes
C7 H7 0.950 no
C8 H8 0.950 no
C10 H10 0.950 no
C11 H11 0.950 no
C12 H12 0.950 no
C13 H13 0.950 no
C20 H20 0.950 no
C21 H21 0.950 no
C22 H22 0.950 no
C23 H23 0.950 no
C24 H24 0.950 no
C28 H28 0.950 no
C29 H29 0.950 no
C30 H30 0.950 no
C31 H31 0.950 no
C32 H32 0.950 no
C34 H34 0.950 no
C36 H36 0.950 no
C38 H38 0.950 no
C40 H40A 0.980 no
C40 H40B 0.980 no
C40 H40C 0.980 no
C41 H41A 0.980 no
C41 H41B 0.980 no
C41 H41C 0.980 no
C42 H42A 0.980 no
C42 H42B 0.980 no
C42 H42C 0.980 no
C44 H44A 0.980 no
C44 H44B 0.980 no
C44 H44C 0.980 no
C45 H45A 0.980 no
C45 H45B 0.980 no
C45 H45C 0.980 no
C46 H46A 0.980 no
C46 H46B 0.980 no
C46 H46C 0.980 no
C48 H48 0.950 no
C50 H50 0.950 no
C52 H52 0.950 no
C54 H54A 0.980 no
C54 H54B 0.980 no
C54 H54C 0.980 no
C55 H55A 0.980 no
C55 H55B 0.980 no
C55 H55C 0.980 no
C56 H56A 0.980 no
C56 H56B 0.980 no
C56 H56C 0.980 no
C58 H58A 0.980 no
C58 H58B 0.980 no
C58 H58C 0.980 no
C59 H59A 0.980 no
C59 H59B 0.980 no
C59 H59C 0.980 no
C60 H60A 0.980 no
C60 H60B 0.980 no
C60 H60C 0.980 no

loop_
_geom_contact_atom_site_label_1
_geom_contact_atom_site_label_2
_geom_contact_distance
_geom_contact_publ_flag
_geom_contact_site_symmetry_2
C1 C18 3.544(6) no .
C1 C48 3.096(5) no .
C2 C17 3.293(6) no .
C3 C34 3.137(5) no .
C3 C52 3.180(6) no .
C4 C7 3.517(6) no .
C4 C16 3.473(6) no .
C5 C38 3.189(6) no .
C6 C9 2.803(6) no .
C6 C33 3.475(6) no .
C7 C14 2.846(6) no .
C7 C38 3.594(6) no .
C8 C15 2.767(6) no .
C9 C12 2.791(6) no .
C10 C13 2.783(6) no .
C11 C14 2.794(7) no .
C13 C16 3.145(6) no .
C13 C17 3.177(6) no .
C14 C17 3.261(6) no .
C16 C47 3.382(6) no .
C16 C48 3.518(6) no .
C17 C20 3.590(7) no .
C17 C24 3.529(7) no .
C17 C47 3.459(6) no .
C17 C48 3.327(6) no .
C19 C22 2.738(7) no .
C20 C23 2.748(8) no .
C21 C24 2.791(8) no .
C24 C55 3.541(7) no .
C25 C28 3.520(7) no .
C25 C32 3.547(6) no .
C25 C33 3.089(6) no .
C25 C34 3.169(5) no .
C25 C47 3.145(6) no .
C25 C52 3.267(6) no .
C27 C30 2.761(7) no .
C28 C31 2.778(7) no .
C29 C32 2.769(7) no .
C33 C36 2.756(5) no .
C34 C37 2.799(6) no .
C34 C40 2.870(6) no .
C34 C41 3.573(7) no .
C35 C38 2.803(6) no .
C36 C41 3.072(7) no .
C36 C42 2.994(6) no .
C36 C44 3.029(6) no .
C36 C45 3.041(6) no .
C38 C45 3.551(6) no .
C38 C46 2.854(6) no .
C47 C50 2.745(6) no .
C48 C51 2.783(6) no .
C48 C54 2.884(6) no .
C48 C55 3.460(6) no .
C49 C52 2.787(6) no .
C50 C55 3.096(6) no .
C50 C56 2.997(6) no .
C50 C58 3.049(7) no .
C50 C59 3.011(7) no .
C52 C58 3.561(7) no .
C52 C60 2.868(7) no .
C1 C23 3.572(7) no 1_565
C1 C46 3.509(6) no 1_545
C2 C46 3.582(6) no 1_545
C5 C23 3.486(7) no 1_565
C6 C22 3.502(7) no 1_565
C7 C28 3.472(6) no 4_564
C14 C21 3.460(7) no 1_565
C15 C21 3.487(7) no 1_565
C15 C22 3.307(8) no 1_565
C16 C22 3.462(7) no 1_565
C16 C46 3.530(6) no 1_545
C17 C46 3.447(6) no 1_545
C21 C14 3.460(7) no 1_545
C21 C15 3.487(7) no 1_545
C22 C6 3.502(7) no 1_545
C22 C15 3.307(8) no 1_545
C22 C16 3.462(7) no 1_545
C23 C1 3.572(7) no 1_545
C23 C5 3.486(7) no 1_545
C28 C7 3.472(6) no 4_565
C46 C1 3.509(6) no 1_565
C46 C2 3.582(6) no 1_565
C46 C16 3.530(6) no 1_565
C46 C17 3.447(6) no 1_565
C1 H48 2.8335 no .
C2 H48 2.6218 no .
C2 H52 2.6558 no .
C3 H34 2.8798 no .
C3 H52 2.9809 no .
C4 H7 3.4357 no .
C4 H34 2.6312 no .
C4 H38 2.6454 no .
C5 H7 2.8690 no .
C5 H38 3.0149 no .
C6 H8 3.2487 no .
C6 H38 3.3585 no .
C7 H38 3.1649 no .
C8 H10 2.6379 no .
C9 H7 3.2998 no .
C9 H11 3.2627 no .
C9 H13 3.3070 no .
C10 H8 2.6299 no .
C10 H12 3.2445 no .
C11 H13 3.2525 no .
C12 H10 3.2491 no .
C13 H11 3.2476 no .
C14 H8 3.3035 no .
C14 H10 3.2973 no .
C14 H12 3.2726 no .
C15 H7 3.2841 no .
C15 H13 2.6994 no .
C16 H13 2.8650 no .
C16 H48 3.0890 no .
C17 H13 2.5194 no .
C17 H20 3.5588 no .
C17 H24 3.4774 no .
C17 H48 3.0213 no .
C18 H13 2.9277 no .
C18 H20 2.6375 no .
C18 H24 2.6168 no .
C18 H48 3.4742 no .
C18 H55C 3.4663 no .
C19 H21 3.2680 no .
C19 H23 3.2425 no .
C19 H55C 3.1613 no .
C20 H22 3.2122 no .
C20 H24 3.2631 no .
C21 H23 3.2847 no .
C22 H20 3.2217 no .
C22 H24 3.2194 no .
C23 H21 3.2862 no .
C23 H55A 3.5526 no .
C23 H55C 3.3460 no .
C24 H20 3.2544 no .
C24 H22 3.2134 no .
C24 H55A 3.4098 no .
C24 H55C 2.8116 no .
C25 H28 3.4780 no .
C25 H32 3.5180 no .
C25 H34 2.7802 no .
C25 H52 2.8570 no .
C26 H28 2.6080 no .
C26 H32 2.6235 no .
C26 H34 3.2135 no .
C26 H52 3.3323 no .
C27 H29 3.2772 no .
C27 H31 3.2757 no .
C28 H30 3.2259 no .
C28 H32 3.2505 no .
C29 H31 3.2618 no .
C30 H28 3.2237 no .
C30 H32 3.2477 no .
C31 H29 3.2649 no .
C32 H28 3.2522 no .
C32 H30 3.2422 no .
C32 H41C 3.4693 no .
C33 H7 3.3584 no .
C34 H36 3.2286 no .
C34 H38 3.2673 no .
C34 H40B 2.7745 no .
C34 H40C 2.7659 no .
C34 H41C 3.4855 no .
C34 H42A 3.5257 no .
C35 H40A 3.3687 no .
C35 H40B 2.7395 no .
C35 H40C 2.7016 no .
C35 H41A 3.3459 no .
C35 H41B 2.6657 no .
C35 H41C 2.6982 no .
C35 H42A 2.6442 no .
C35 H42B 2.7215 no .
C35 H42C 3.3482 no .
C36 H34 3.2348 no .
C36 H38 3.2507 no .
C36 H41B 2.7621 no .
C36 H41C 3.3708 no .
C36 H42A 3.1651 no .
C36 H42B 2.7401 no .
C36 H44A 2.7100 no .
C36 H44C 3.2968 no .
C36 H45A 3.2938 no .
C36 H45C 2.7402 no .
C37 H44A 2.6751 no .
C37 H44B 3.3531 no .
C37 H44C 2.7050 no .
C37 H45A 2.6575 no .
C37 H45B 3.3301 no .
C37 H45C 2.6634 no .
C37 H46A 2.6890 no .
C37 H46B 3.3583 no .
C37 H46C 2.7413 no .
C38 H7 2.8912 no .
C38 H34 3.2645 no .
C38 H36 3.2431 no .
C38 H44C 3.5811 no .
C38 H45A 3.4372 no .
C38 H46A 2.7367 no .
C38 H46C 2.7725 no .
C39 H34 2.7316 no .
C39 H36 2.6403 no .
C40 H34 2.4995 no .
C40 H41A 2.6471 no .
C40 H41B 3.3182 no .
C40 H41C 2.6659 no .
C40 H42A 2.6892 no .
C40 H42B 3.3070 no .
C40 H42C 2.5871 no .
C41 H32 3.5515 no .
C41 H36 2.9108 no .
C41 H40A 2.6594 no .
C41 H40B 2.6540 no .
C41 H40C 3.3181 no .
C41 H42A 3.3243 no .
C41 H42B 2.6262 no .
C41 H42C 2.7032 no .
C42 H36 2.7861 no .
C42 H40A 2.6144 no .
C42 H40B 3.3133 no .
C42 H40C 2.6497 no .
C42 H41A 2.6471 no .
C42 H41B 2.6708 no .
C42 H41C 3.3299 no .
C43 H36 2.6631 no .
C43 H38 2.7187 no .
C44 H36 2.8348 no .
C44 H45A 3.3774 no .
C44 H45B 2.7240 no .
C44 H45C 2.6918 no .
C44 H46A 2.6929 no .
C44 H46B 2.6393 no .
C44 H46C 3.3477 no .
C45 H36 2.8841 no .
C45 H44A 2.7172 no .
C45 H44B 2.7136 no .
C45 H44C 3.3713 no .
C45 H46A 3.3323 no .
C45 H46B 2.6906 no .
C45 H46C 2.6435 no .
C46 H38 2.4772 no .
C46 H44A 3.3384 no .
C46 H44B 2.6772 no .
C46 H44C 2.6800 no .
C46 H45A 2.6957 no .
C46 H45B 2.6477 no .
C46 H45C 3.3277 no .
C48 H24 3.4456 no .
C48 H50 3.2070 no .
C48 H52 3.2607 no .
C48 H54B 2.8212 no .
C48 H54C 2.7682 no .
C48 H55C 3.2936 no .
C49 H24 3.2228 no .
C49 H54A 3.3964 no .
C49 H54B 2.7303 no .
C49 H54C 2.7805 no .
C49 H55A 2.6677 no .
C49 H55B 3.3308 no .
C49 H55C 2.6326 no .
C49 H56A 3.3705 no .
C49 H56B 2.7245 no .
C49 H56C 2.6998 no .
C50 H24 3.1443 no .
C50 H48 3.2128 no .
C50 H52 3.2395 no .
C50 H55A 2.8230 no .
C50 H55C 3.3550 no .
C50 H56B 2.7257 no .
C50 H56C 3.1878 no .
C50 H58A 3.3832 no .
C50 H58C 2.6971 no .
C50 H59B 3.2866 no .
C50 H59C 2.6801 no .
C51 H24 3.3668 no .
C51 H58A 2.7146 no .
C51 H58B 3.3359 no .
C51 H58C 2.6221 no .
C51 H59A 3.3369 no .
C51 H59B 2.6943 no .
C51 H59C 2.6471 no .
C51 H60A 2.7469 no .
C51 H60B 2.6970 no .
C51 H60C 3.3672 no .
C52 H48 3.2583 no .
C52 H50 3.2315 no .
C52 H58A 3.4942 no .
C52 H59B 3.5654 no .
C52 H60A 2.7947 no .
C52 H60B 2.7453 no .
C53 H48 2.6980 no .
C53 H50 2.6461 no .
C54 H48 2.4998 no .
C54 H55A 3.3374 no .
C54 H55B 2.6338 no .
C54 H55C 2.7064 no .
C54 H56A 2.5947 no .
C54 H56B 3.3130 no .
C54 H56C 2.6609 no .
C55 H24 3.3584 no .
C55 H50 2.9911 no .
C55 H54A 2.7027 no .
C55 H54B 3.3345 no .
C55 H54C 2.6450 no .
C55 H56A 2.7107 no .
C55 H56B 2.6744 no .
C55 H56C 3.3455 no .
C56 H50 2.7527 no .
C56 H54A 2.5925 no .
C56 H54B 2.6663 no .
C56 H54C 3.3113 no .
C56 H55A 2.6796 no .
C56 H55B 2.7005 no .
C56 H55C 3.3476 no .
C57 H50 2.6603 no .
C57 H52 2.7235 no .
C58 H50 2.8999 no .
C58 H59A 2.6258 no .
C58 H59B 3.3119 no .
C58 H59C 2.6482 no .
C58 H60A 2.6306 no .
C58 H60B 3.3208 no .
C58 H60C 2.6746 no .
C59 H50 2.8023 no .
C59 H58A 3.3074 no .
C59 H58B 2.6037 no .
C59 H58C 2.6793 no .
C59 H60A 3.3062 no .
C59 H60B 2.6821 no .
C59 H60C 2.6056 no .
C60 H52 2.4921 no .
C60 H58A 2.6314 no .
C60 H58B 2.6818 no .
C60 H58C 3.3178 no .
C60 H59A 2.6418 no .
C60 H59B 2.6449 no .
C60 H59C 3.3079 no .
H7 H8 2.3295 no .
H7 H38 2.4954 no .
H7 H46C 2.9368 no .
H8 H10 2.4584 no .
H10 H11 2.3027 no .
H11 H12 2.3343 no .
H12 H13 2.3052 no .
H13 H20 3.3746 no .
H20 H21 2.3017 no .
H21 H22 2.3742 no .
H22 H23 2.3024 no .
H23 H24 2.3136 no .
H23 H55A 3.4214 no .
H23 H58A 3.5399 no .
H23 H58C 3.3995 no .
H24 H50 3.4870 no .
H24 H55A 3.1628 no .
H24 H55C 2.7745 no .
H24 H58A 3.1511 no .
H24 H58C 3.3588 no .
H28 H29 2.3487 no .
H28 H59B 3.4367 no .
H28 H60B 3.2194 no .
H29 H30 2.2893 no .
H30 H31 2.3508 no .
H31 H32 2.3390 no .
H32 H40B 3.3518 no .
H32 H41C 2.6028 no .
H34 H40A 3.4652 no .
H34 H40B 2.2341 no .
H34 H40C 2.3062 no .
H34 H41C 3.5838 no .
H36 H41B 2.3566 no .
H36 H41C 3.3965 no .
H36 H42A 3.1298 no .
H36 H42B 2.2493 no .
H36 H44A 2.2552 no .
H36 H44C 3.2794 no .
H36 H45A 3.3235 no .
H36 H45C 2.3254 no .
H38 H45A 3.5785 no .
H38 H46A 2.2476 no .
H38 H46B 3.4428 no .
H38 H46C 2.2471 no .
H40A H41A 2.4621 no .
H40A H41B 3.5486 no .
H40A H41C 2.9604 no .
H40A H42A 2.9637 no .
H40A H42B 3.4890 no .
H40A H42C 2.3644 no .
H40B H41A 2.9245 no .
H40B H41B 3.5537 no .
H40B H41C 2.4764 no .
H40B H42A 3.5856 no .
H40B H42C 3.4913 no .
H40C H41A 3.5453 no .
H40C H41C 3.5565 no .
H40C H42A 2.5119 no .
H40C H42B 3.5649 no .
H40C H42C 2.8647 no .
H41A H42A 3.5607 no .
H41A H42B 2.8691 no .
H41A H42C 2.5031 no .
H41B H42A 3.5414 no .
H41B H42B 2.4459 no .
H41B H42C 3.0187 no .
H41C H42B 3.5378 no .
H41C H42C 3.5845 no .
H44A H45B 3.0195 no .
H44A H45C 2.5145 no .
H44A H46A 3.5808 no .
H44A H46B 3.5388 no .
H44B H45B 2.5450 no .
H44B H45C 2.9666 no .
H44B H46A 2.9893 no .
H44B H46B 2.4517 no .
H44B H46C 3.5640 no .
H44C H45C 3.5880 no .
H44C H46A 2.5119 no .
H44C H46B 2.9150 no .
H44C H46C 3.5909 no .
H45A H46A 3.5730 no .
H45A H46B 3.0241 no .
H45A H46C 2.4860 no .
H45B H46A 3.5595 no .
H45B H46B 2.4849 no .
H45B H46C 2.8828 no .
H45C H46B 3.5645 no .
H45C H46C 3.5525 no .
H48 H54A 3.4653 no .
H48 H54B 2.3869 no .
H48 H54C 2.1834 no .
H48 H55C 3.3496 no .
H50 H55A 2.4795 no .
H50 H55C 3.4528 no .
H50 H56B 2.1982 no .
H50 H56C 3.0962 no .
H50 H58A 3.4242 no .
H50 H58C 2.3166 no .
H50 H59B 3.2446 no .
H50 H59C 2.2058 no .
H52 H60A 2.2900 no .
H52 H60B 2.2370 no .
H52 H60C 3.4583 no .
H54A H55A 3.5723 no .
H54A H55B 2.4799 no .
H54A H55C 3.0497 no .
H54A H56A 2.3500 no .
H54A H56B 3.4864 no .
H54A H56C 2.8987 no .
H54B H55B 3.5491 no .
H54B H55C 3.5759 no .
H54B H56A 2.9105 no .
H54B H56B 3.5742 no .
H54B H56C 2.5001 no .
H54C H55A 3.5634 no .
H54C H55B 2.8567 no .
H54C H55C 2.4958 no .
H54C H56A 3.4846 no .
H54C H56C 3.5704 no .
H55A H56A 2.9894 no .
H55A H56B 2.4805 no .
H55A H56C 3.5643 no .
H55B H56A 2.5420 no .
H55B H56B 2.9660 no .
H55B H56C 3.5977 no .
H55C H56B 3.5665 no .
H56B H59C 3.5626 no .
H58A H59A 3.5052 no .
H58A H59C 3.5586 no .
H58A H60A 2.4145 no .
H58A H60B 3.5232 no .
H58A H60C 2.9338 no .
H58B H59A 2.3925 no .
H58B H59B 3.5061 no .
H58B H59C 2.8815 no .
H58B H60A 2.9435 no .
H58B H60B 3.5821 no .
H58B H60C 2.5158 no .
H58C H59A 2.9607 no .
H58C H59B 3.5740 no .
H58C H59C 2.4977 no .
H58C H60A 3.5181 no .
H58C H60C 3.5756 no .
H59A H60A 3.5173 no .
H59A H60B 2.9829 no .
H59A H60C 2.4118 no .
H59B H60A 3.5566 no .
H59B H60B 2.4973 no .
H59B H60C 2.8738 no .
H59C H60B 3.5689 no .
H59C H60C 3.5101 no .
C1 H22 3.4361 no 1_565
C1 H23 3.3277 no 1_565
C1 H46A 3.2986 no 1_545
C1 H46B 2.8474 no 1_545
C2 H46A 3.0845 no 1_545
C2 H46B 3.1623 no 1_545
C3 H44B 3.3202 no 1_545
C3 H44C 3.4602 no 1_545
C3 H46B 3.5503 no 1_545
C3 H58A 3.4204 no 1_565
C4 H29 3.5158 no 4_564
C4 H44B 3.4923 no 1_545
C4 H46B 3.5933 no 1_545
C4 H58A 3.5110 no 1_565
C5 H23 3.4767 no 1_565
C5 H46B 3.2371 no 1_545
C7 H28 2.8994 no 4_564
C7 H29 3.3571 no 4_564
C7 H59B 3.5930 no 4_564
C8 H28 3.0557 no 4_564
C8 H59B 3.5429 no 4_564
C9 H21 3.3307 no 1_565
C9 H56C 3.5606 no 4_564
C9 H58B 3.4486 no 4_554
C9 H58C 3.3132 no 4_554
C10 H54B 3.0152 no 4_564
C10 H56C 3.0496 no 4_564
C10 H58C 3.0570 no 4_554
C11 H21 3.3698 no 3_755
C11 H23 3.5275 no 4_554
C11 H54B 2.9756 no 4_564
C11 H55A 3.1997 no 4_554
C11 H58C 3.1122 no 4_554
C12 H21 3.3172 no 3_755
C12 H50 3.1904 no 4_554
C12 H55A 3.0595 no 4_554
C12 H56A 3.3057 no 2_755
C12 H56B 3.0768 no 4_554
C12 H58C 3.4066 no 4_554
C13 H21 3.4454 no 1_565
C13 H50 3.4900 no 4_554
C13 H56A 3.2577 no 2_755
C13 H56B 3.4634 no 4_554
C13 H58C 3.5981 no 4_554
C13 H59C 3.1530 no 4_554
C14 H21 3.1467 no 1_565
C14 H58C 3.5624 no 4_554
C14 H59C 3.3262 no 4_554
C15 H21 3.5291 no 1_565
C15 H22 3.2407 no 1_565
C15 H46B 3.5113 no 1_545
C16 H22 3.0893 no 1_565
C16 H46A 3.4449 no 1_545
C16 H46B 2.9397 no 1_545
C17 H46A 3.2052 no 1_545
C17 H46B 3.2280 no 1_545
C17 H46C 3.3321 no 1_545
C17 H54A 3.3526 no 2_755
C18 H46A 3.3020 no 1_545
C18 H46C 3.3276 no 1_545
C18 H54A 3.4401 no 2_755
C18 H55B 3.3178 no 2_755
C19 H55B 2.9460 no 2_755
C20 H55B 2.7496 no 2_755
C20 H56C 3.5100 no 4_554
C21 H11 3.4532 no 3_755
C21 H12 3.3919 no 3_755
C21 H55B 3.2465 no 2_755
C24 H38 3.5280 no 1_545
C25 H44C 3.5142 no 1_545
C25 H58A 3.2153 no 1_565
C25 H58B 3.2347 no 1_565
C26 H41A 3.2784 no 6_645
C26 H41B 3.4139 no 6_645
C26 H58A 3.4304 no 1_565
C26 H58B 2.9816 no 1_565
C27 H41A 3.4575 no 6_645
C27 H41B 3.1711 no 6_645
C27 H42B 3.3050 no 6_645
C27 H58B 3.1400 no 1_565
C27 H60C 3.4798 no 1_565
C28 H7 3.2419 no 4_565
C28 H42B 3.0313 no 6_645
C28 H42C 3.2754 no 6_645
C28 H58B 3.5718 no 1_565
C29 H7 3.3996 no 4_565
C29 H42A 3.3881 no 4_565
C29 H42B 2.9806 no 6_645
C30 H40C 3.5006 no 4_565
C30 H42A 2.9380 no 4_565
C30 H42B 3.1352 no 6_645
C30 H45B 2.9945 no 4_575
C30 H45C 3.5543 no 6_645
C31 H36 3.3966 no 6_645
C31 H40A 3.4638 no 6_655
C31 H40C 3.3330 no 6_655
C31 H42B 3.3642 no 6_645
C31 H44A 3.4082 no 6_645
C31 H45B 3.2192 no 4_575
C31 H45C 3.3677 no 6_645
C31 H60C 3.4031 no 1_565
C32 H40A 3.4464 no 6_655
C32 H41B 3.1090 no 6_645
C32 H42B 3.4297 no 6_645
C32 H60C 3.0166 no 1_565
C33 H29 2.8302 no 4_564
C34 H29 2.8908 no 4_564
C34 H30 3.4841 no 4_564
C34 H44B 3.2325 no 1_545
C35 H29 3.1350 no 4_564
C35 H30 3.5612 no 4_564
C36 H29 3.3104 no 4_564
C37 H29 3.3212 no 4_564
C38 H29 3.0572 no 4_564
C40 H30 3.4277 no 4_564
C40 H31 3.1595 no 6_645
C40 H32 3.4889 no 6_645
C40 H41B 3.3346 no 6_645
C40 H41C 3.1607 no 6_645
C41 H40B 2.8694 no 6_655
C41 H44A 3.5361 no 6_645
C42 H30 3.3336 no 4_564
C42 H45A 3.3294 no 7_665
C42 H45C 3.2561 no 7_665
C44 H34 3.2795 no 1_565
C44 H40C 3.4465 no 1_565
C44 H41A 3.4346 no 6_655
C44 H41C 3.5859 no 6_655
C44 H52 3.5388 no 1_565
C45 H42A 3.4019 no 7_665
C45 H42C 3.1828 no 7_665
C45 H59A 3.3809 no 4_564
C45 H59B 3.5720 no 4_564
C46 H59A 3.2509 no 4_564
C46 H59B 3.4205 no 4_564
C47 H10 3.2442 no 4_565
C47 H46A 3.1879 no 1_545
C48 H10 2.6999 no 4_565
C49 H10 2.9251 no 4_565
C50 H8 3.3822 no 4_565
C51 H8 3.3173 no 4_565
C52 H8 3.4713 no 4_565
C52 H44C 3.4196 no 1_545
C52 H46A 3.1802 no 1_545
C53 H10 3.4123 no 4_565
C54 H10 3.3379 no 4_565
C54 H11 3.4458 no 4_565
C54 H22 3.5370 no 2_765
C54 H54C 2.9331 no 2_755
C55 H12 3.3544 no 4_555
C55 H55C 3.2941 no 2_755
C56 H10 3.5268 no 4_565
C56 H12 3.3383 no 2_755
C56 H12 3.2751 no 4_555
C56 H13 3.5458 no 2_755
C56 H20 3.1686 no 4_555
C56 H56A 3.5594 no 3_756
C59 H8 3.5966 no 4_565
C59 H45A 3.3676 no 4_565
C59 H46B 3.5640 no 4_565
C59 H46C 3.0309 no 4_565
C60 H40A 3.2106 no 6_645
C60 H42C 3.4675 no 6_645
H7 C28 3.2419 no 4_564
H7 C29 3.3996 no 4_564
H7 H28 2.6001 no 4_564
H7 H29 2.9110 no 4_564
H7 H59B 3.0008 no 4_564
H8 C50 3.3822 no 4_564
H8 C51 3.3173 no 4_564
H8 C52 3.4713 no 4_564
H8 C59 3.5966 no 4_564
H8 H28 2.8537 no 4_564
H8 H56C 3.5580 no 4_564
H8 H59B 2.8841 no 4_564
H10 C47 3.2442 no 4_564
H10 C48 2.6999 no 4_564
H10 C49 2.9251 no 4_564
H10 C53 3.4123 no 4_564
H10 C54 3.3379 no 4_564
H10 C56 3.5268 no 4_564
H10 H23 3.5339 no 4_554
H10 H48 2.7828 no 4_564
H10 H54B 2.5581 no 4_564
H10 H56C 2.8057 no 4_564
H10 H58C 3.3988 no 4_554
H11 C21 3.4532 no 3_755
H11 C54 3.4458 no 4_564
H11 H21 2.9344 no 3_755
H11 H23 2.9594 no 4_554
H11 H54B 2.4785 no 4_564
H11 H55A 2.8513 no 4_554
H11 H58C 3.4857 no 4_554
H12 C21 3.3919 no 3_755
H12 C55 3.3544 no 4_554
H12 C56 3.3383 no 2_755
H12 C56 3.2751 no 4_554
H12 H20 3.3128 no 3_755
H12 H21 2.8128 no 3_755
H12 H50 3.1761 no 4_554
H12 H55A 2.6006 no 4_554
H12 H55B 3.4085 no 4_554
H12 H56A 2.7337 no 2_755
H12 H56A 3.3473 no 4_554
H12 H56B 2.4879 no 4_554
H12 H56C 3.1226 no 2_755
H13 C56 3.5458 no 2_755
H13 H54A 2.9337 no 2_755
H13 H56A 2.6475 no 2_755
H13 H56B 3.2191 no 4_554
H13 H59C 3.1809 no 4_554
H20 C56 3.1686 no 4_554
H20 H12 3.3128 no 3_755
H20 H55B 2.8642 no 2_755
H20 H56A 3.0925 no 2_755
H20 H56A 3.4738 no 4_554
H20 H56B 2.8429 no 4_554
H20 H56C 2.7297 no 4_554
H21 C9 3.3307 no 1_545
H21 C11 3.3698 no 3_755
H21 C12 3.3172 no 3_755
H21 C13 3.4454 no 1_545
H21 C14 3.1467 no 1_545
H21 C15 3.5291 no 1_545
H21 H11 2.9344 no 3_755
H21 H12 2.8128 no 3_755
H21 H56C 3.3147 no 4_554
H22 C1 3.4361 no 1_545
H22 C15 3.2407 no 1_545
H22 C16 3.0893 no 1_545
H22 C54 3.5370 no 2_745
H22 H48 3.2265 no 1_545
H22 H54A 3.0467 no 2_745
H22 H54B 3.3669 no 2_745
H22 H54C 3.3939 no 1_545
H23 C1 3.3277 no 1_545
H23 C5 3.4767 no 1_545
H23 C11 3.5275 no 4_555
H23 H10 3.5339 no 4_555
H23 H11 2.9594 no 4_555
H23 H48 3.2033 no 1_545
H24 H38 3.3317 no 1_545
H24 H46A 3.4539 no 1_545
H28 C7 2.8994 no 4_565
H28 C8 3.0557 no 4_565
H28 H7 2.6001 no 4_565
H28 H8 2.8537 no 4_565
H28 H42B 3.4312 no 6_645
H28 H42C 3.2178 no 6_645
H28 H45A 3.5153 no 4_565
H29 C4 3.5158 no 4_565
H29 C7 3.3571 no 4_565
H29 C33 2.8302 no 4_565
H29 C34 2.8908 no 4_565
H29 C35 3.1350 no 4_565
H29 C36 3.3104 no 4_565
H29 C37 3.3212 no 4_565
H29 C38 3.0572 no 4_565
H29 H7 2.9110 no 4_565
H29 H34 3.3422 no 4_565
H29 H38 3.5641 no 4_565
H29 H42A 3.3100 no 4_565
H29 H42B 3.3915 no 6_645
H30 C34 3.4841 no 4_565
H30 C35 3.5612 no 4_565
H30 C40 3.4277 no 4_565
H30 C42 3.3336 no 4_565
H30 H31 3.1103 no 7_666
H30 H34 3.4121 no 4_565
H30 H40C 2.5713 no 4_565
H30 H42A 2.4570 no 4_565
H30 H44B 3.2435 no 4_575
H30 H45B 2.8815 no 4_575
H30 H45C 3.5694 no 4_575
H30 H45C 3.3227 no 6_645
H31 C40 3.1595 no 6_655
H31 H30 3.1103 no 7_666
H31 H36 3.4292 no 6_645
H31 H40A 2.9635 no 6_655
H31 H40C 2.5023 no 6_655
H31 H44A 2.8865 no 6_645
H31 H45B 3.2902 no 4_575
H31 H45C 3.5921 no 4_575
H31 H45C 2.9835 no 6_645
H32 C40 3.4889 no 6_655
H32 H40A 2.9080 no 6_655
H32 H40C 3.4149 no 6_655
H32 H41B 3.1239 no 6_645
H32 H44A 3.5024 no 6_645
H32 H60A 3.5204 no 1_565
H32 H60C 2.9747 no 1_565
H34 C44 3.2795 no 1_545
H34 H29 3.3422 no 4_564
H34 H30 3.4121 no 4_564
H34 H44A 3.5368 no 1_545
H34 H44B 2.4638 no 1_545
H34 H44C 3.4374 no 1_545
H36 C31 3.3966 no 6_655
H36 H31 3.4292 no 6_655
H38 C24 3.5280 no 1_565
H38 H24 3.3317 no 1_565
H38 H29 3.5641 no 4_564
H38 H58A 3.5950 no 1_565
H40A C31 3.4638 no 6_645
H40A C32 3.4464 no 6_645
H40A C60 3.2106 no 6_655
H40A H31 2.9635 no 6_645
H40A H32 2.9080 no 6_645
H40A H41B 3.4807 no 6_645
H40A H41C 3.1295 no 6_645
H40A H60A 3.1258 no 6_655
H40A H60B 3.0922 no 6_655
H40A H60C 2.8742 no 6_655
H40B C41 2.8694 no 6_645
H40B H41A 3.2095 no 6_645
H40B H41B 2.4387 no 6_645
H40B H41C 2.5523 no 6_645
H40B H44A 3.5750 no 1_545
H40B H44B 3.4844 no 1_545
H40C C30 3.5006 no 4_564
H40C C31 3.3330 no 6_645
H40C C44 3.4465 no 1_545
H40C H30 2.5713 no 4_564
H40C H31 2.5023 no 6_645
H40C H32 3.4149 no 6_645
H40C H41C 3.3248 no 6_645
H40C H44A 3.0831 no 1_545
H40C H44B 2.9140 no 1_545
H41A C26 3.2784 no 6_655
H41A C27 3.4575 no 6_655
H41A C44 3.4346 no 6_645
H41A H40B 3.2095 no 6_655
H41A H44A 3.2037 no 6_645
H41A H44C 2.8829 no 6_645
H41A H60A 3.5131 no 6_655
H41A H60B 3.0697 no 6_655
H41B C26 3.4139 no 6_655
H41B C27 3.1711 no 6_655
H41B C32 3.1090 no 6_655
H41B C40 3.3346 no 6_655
H41B H32 3.1239 no 6_655
H41B H40A 3.4807 no 6_655
H41B H40B 2.4387 no 6_655
H41C C40 3.1607 no 6_655
H41C C44 3.5859 no 6_645
H41C H40A 3.1295 no 6_655
H41C H40B 2.5523 no 6_655
H41C H40C 3.3248 no 6_655
H41C H44A 2.9637 no 6_645
H41C H44C 3.4534 no 6_645
H42A C29 3.3881 no 4_564
H42A C30 2.9380 no 4_564
H42A C45 3.4019 no 7_665
H42A H29 3.3100 no 4_564
H42A H30 2.4570 no 4_564
H42A H42A 3.4091 no 7_665
H42A H42B 3.1396 no 7_665
H42A H45A 3.2486 no 7_665
H42A H45C 2.7114 no 7_665
H42B C27 3.3050 no 6_655
H42B C28 3.0313 no 6_655
H42B C29 2.9806 no 6_655
H42B C30 3.1352 no 6_655
H42B C31 3.3642 no 6_655
H42B C32 3.4297 no 6_655
H42B H28 3.4312 no 6_655
H42B H29 3.3915 no 6_655
H42B H42A 3.1396 no 7_665
H42C C28 3.2754 no 6_655
H42C C45 3.1828 no 7_665
H42C C60 3.4675 no 6_655
H42C H28 3.2178 no 6_655
H42C H45A 2.6186 no 7_665
H42C H45B 3.5722 no 7_665
H42C H45C 2.9391 no 7_665
H42C H60B 2.7861 no 6_655
H42C H60C 3.3096 no 6_655
H44A C31 3.4082 no 6_655
H44A C41 3.5361 no 6_655
H44A H31 2.8865 no 6_655
H44A H32 3.5024 no 6_655
H44A H34 3.5368 no 1_565
H44A H40B 3.5750 no 1_565
H44A H40C 3.0831 no 1_565
H44A H41A 3.2037 no 6_655
H44A H41C 2.9637 no 6_655
H44B C3 3.3202 no 1_565
H44B C4 3.4923 no 1_565
H44B C34 3.2325 no 1_565
H44B H30 3.2435 no 4_574
H44B H34 2.4638 no 1_565
H44B H40B 3.4844 no 1_565
H44B H40C 2.9140 no 1_565
H44C C3 3.4602 no 1_565
H44C C25 3.5142 no 1_565
H44C C52 3.4196 no 1_565
H44C H34 3.4374 no 1_565
H44C H41A 2.8829 no 6_655
H44C H41C 3.4534 no 6_655
H44C H52 2.6169 no 1_565
H44C H60A 3.0854 no 1_565
H45A C42 3.3294 no 7_665
H45A C59 3.3676 no 4_564
H45A H28 3.5153 no 4_564
H45A H42A 3.2486 no 7_665
H45A H42C 2.6186 no 7_665
H45A H59A 3.0255 no 4_564
H45A H59B 2.8516 no 4_564
H45A H60B 3.1984 no 4_564
H45A H60C 3.2063 no 4_564
H45B C30 2.9945 no 4_574
H45B C31 3.2192 no 4_574
H45B H30 2.8815 no 4_574
H45B H31 3.2902 no 4_574
H45B H42C 3.5722 no 7_665
H45B H59A 2.9494 no 4_564
H45B H59B 3.5725 no 4_564
H45B H60C 3.2466 no 4_564
H45C C30 3.5543 no 6_655
H45C C31 3.3677 no 6_655
H45C C42 3.2561 no 7_665
H45C H30 3.5694 no 4_574
H45C H30 3.3227 no 6_655
H45C H31 3.5921 no 4_574
H45C H31 2.9835 no 6_655
H45C H42A 2.7114 no 7_665
H45C H42C 2.9391 no 7_665
H46A C1 3.2986 no 1_565
H46A C2 3.0845 no 1_565
H46A C16 3.4449 no 1_565
H46A C17 3.2052 no 1_565
H46A C18 3.3020 no 1_565
H46A C47 3.1879 no 1_565
H46A C52 3.1802 no 1_565
H46A H24 3.4539 no 1_565
H46A H52 3.0263 no 1_565
H46B C1 2.8474 no 1_565
H46B C2 3.1623 no 1_565
H46B C3 3.5503 no 1_565
H46B C4 3.5933 no 1_565
H46B C5 3.2371 no 1_565
H46B C15 3.5113 no 1_565
H46B C16 2.9397 no 1_565
H46B C17 3.2280 no 1_565
H46B C59 3.5640 no 4_564
H46B H59A 2.8983 no 4_564
H46B H59B 3.5203 no 4_564
H46C C17 3.3321 no 1_565
H46C C18 3.3276 no 1_565
H46C C59 3.0309 no 4_564
H46C H59A 2.7773 no 4_564
H46C H59B 2.5865 no 4_564
H46C H59C 3.2651 no 4_564
H48 H10 2.7828 no 4_565
H48 H22 3.2265 no 1_565
H48 H23 3.2033 no 1_565
H50 C12 3.1904 no 4_555
H50 C13 3.4900 no 4_555
H50 H12 3.1761 no 4_555
H52 C44 3.5388 no 1_545
H52 H44C 2.6169 no 1_545
H52 H46A 3.0263 no 1_545
H54A C17 3.3526 no 2_755
H54A C18 3.4401 no 2_755
H54A H13 2.9337 no 2_755
H54A H22 3.0467 no 2_765
H54A H54C 2.7700 no 2_755
H54B C10 3.0152 no 4_565
H54B C11 2.9756 no 4_565
H54B H10 2.5581 no 4_565
H54B H11 2.4785 no 4_565
H54B H22 3.3669 no 2_765
H54B H54C 3.5357 no 2_755
H54C C54 2.9331 no 2_755
H54C H22 3.3939 no 1_565
H54C H54A 2.7700 no 2_755
H54C H54B 3.5357 no 2_755
H54C H54C 2.2548 no 2_755
H54C H55C 3.5447 no 2_755
H55A C11 3.1997 no 4_555
H55A C12 3.0595 no 4_555
H55A H11 2.8513 no 4_555
H55A H12 2.6006 no 4_555
H55B C18 3.3178 no 2_755
H55B C19 2.9460 no 2_755
H55B C20 2.7496 no 2_755
H55B C21 3.2465 no 2_755
H55B H12 3.4085 no 4_555
H55B H20 2.8642 no 2_755
H55B H55C 2.8328 no 2_755
H55C C55 3.2941 no 2_755
H55C H54C 3.5447 no 2_755
H55C H55B 2.8328 no 2_755
H55C H55C 2.8558 no 2_755
H56A C12 3.3057 no 2_755
H56A C13 3.2577 no 2_755
H56A C56 3.5594 no 3_756
H56A H12 2.7337 no 2_755
H56A H12 3.3473 no 4_555
H56A H13 2.6475 no 2_755
H56A H20 3.0925 no 2_755
H56A H20 3.4738 no 4_555
H56A H56A 3.2307 no 3_756
H56A H56B 3.0487 no 3_756
H56B C12 3.0768 no 4_555
H56B C13 3.4634 no 4_555
H56B H12 2.4879 no 4_555
H56B H13 3.2191 no 4_555
H56B H20 2.8429 no 4_555
H56B H56A 3.0487 no 3_756
H56C C9 3.5606 no 4_565
H56C C10 3.0496 no 4_565
H56C C20 3.5100 no 4_555
H56C H8 3.5580 no 4_565
H56C H10 2.8057 no 4_565
H56C H12 3.1226 no 2_755
H56C H20 2.7297 no 4_555
H56C H21 3.3147 no 4_555
H58A C3 3.4204 no 1_545
H58A C4 3.5110 no 1_545
H58A C25 3.2153 no 1_545
H58A C26 3.4304 no 1_545
H58A H38 3.5950 no 1_545
H58B C9 3.4486 no 4_555
H58B C25 3.2347 no 1_545
H58B C26 2.9816 no 1_545
H58B C27 3.1400 no 1_545
H58B C28 3.5718 no 1_545
H58C C9 3.3132 no 4_555
H58C C10 3.0570 no 4_555
H58C C11 3.1122 no 4_555
H58C C12 3.4066 no 4_555
H58C C13 3.5981 no 4_555
H58C C14 3.5624 no 4_555
H58C H10 3.3988 no 4_555
H58C H11 3.4857 no 4_555
H59A C45 3.3809 no 4_565
H59A C46 3.2509 no 4_565
H59A H45A 3.0255 no 4_565
H59A H45B 2.9494 no 4_565
H59A H46B 2.8983 no 4_565
H59A H46C 2.7773 no 4_565
H59B C7 3.5930 no 4_565
H59B C8 3.5429 no 4_565
H59B C45 3.5720 no 4_565
H59B C46 3.4205 no 4_565
H59B H7 3.0008 no 4_565
H59B H8 2.8841 no 4_565
H59B H45A 2.8516 no 4_565
H59B H45B 3.5725 no 4_565
H59B H46B 3.5203 no 4_565
H59B H46C 2.5865 no 4_565
H59C C13 3.1530 no 4_555
H59C C14 3.3262 no 4_555
H59C H13 3.1809 no 4_555
H59C H46C 3.2651 no 4_565
H60A H32 3.5204 no 1_545
H60A H40A 3.1258 no 6_645
H60A H41A 3.5131 no 6_645
H60A H44C 3.0854 no 1_545
H60B H40A 3.0922 no 6_645
H60B H41A 3.0697 no 6_645
H60B H42C 2.7861 no 6_645
H60B H45A 3.1984 no 4_565
H60C C27 3.4798 no 1_545
H60C C31 3.4031 no 1_545
H60C C32 3.0166 no 1_545
H60C H32 2.9747 no 1_545
H60C H40A 2.8742 no 6_645
H60C H42C 3.3096 no 6_645
H60C H45A 3.2063 no 4_565
H60C H45B 3.2466 no 4_565

loop_
_geom_torsion_atom_site_label_1
_geom_torsion_atom_site_label_2
_geom_torsion_atom_site_label_3
_geom_torsion_atom_site_label_4
_geom_torsion
_geom_torsion_publ_flag
C2 C1 C5 C4 -4.9(4) no
C2 C1 C5 C6 -175.2(3) no
C5 C1 C2 C3 4.1(4) no
C5 C1 C2 C47 -172.0(3) no
C2 C1 C16 C15 170.8(4) no
C2 C1 C16 C17 0.4(7) no
C16 C1 C2 C3 -160.1(5) no
C16 C1 C2 C47 23.8(7) no
C5 C1 C16 C15 6.6(4) no
C5 C1 C16 C17 -163.8(3) no
C16 C1 C5 C4 164.4(3) no
C16 C1 C5 C6 -6.0(4) no
C1 C2 C3 C4 -1.9(4) no
C1 C2 C3 C25 -175.1(3) no
C1 C2 C47 C48 40.1(5) no
C1 C2 C47 C52 -139.5(4) no
C3 C2 C47 C48 -135.1(4) no
C3 C2 C47 C52 45.3(6) no
C47 C2 C3 C4 174.0(3) no
C47 C2 C3 C25 0.8(6) no
C2 C3 C4 C5 -1.1(4) no
C2 C3 C4 C33 174.4(3) no
C25 C3 C4 C5 172.4(3) no
C25 C3 C4 C33 -12.0(6) no
C3 C4 C5 C1 3.6(4) no
C3 C4 C5 C6 167.9(4) no
C3 C4 C33 C34 -45.1(5) no
C3 C4 C33 C38 135.6(4) no
C5 C4 C33 C34 129.4(4) no
C5 C4 C33 C38 -49.9(6) no
C33 C4 C5 C1 -171.6(3) no
C33 C4 C5 C6 -7.3(8) no
C1 C5 C6 C7 -174.7(3) no
C1 C5 C6 C15 2.8(4) no
C4 C5 C6 C7 20.9(8) no
C4 C5 C6 C15 -161.6(5) no
C5 C6 C7 C8 178.3(3) no
C5 C6 C15 C14 -176.6(3) no
C5 C6 C15 C16 1.1(4) no
C7 C6 C15 C14 1.3(6) no
C7 C6 C15 C16 179.0(3) no
C15 C6 C7 C8 1.0(6) no
C6 C7 C8 C9 -1.6(6) no
C7 C8 C9 C10 -178.1(3) no
C7 C8 C9 C14 -0.0(6) no
C8 C9 C10 C11 175.8(4) no
C8 C9 C14 C13 -176.0(3) no
C8 C9 C14 C15 2.2(5) no
C10 C9 C14 C13 2.1(5) no
C10 C9 C14 C15 -179.6(3) no
C14 C9 C10 C11 -2.3(6) no
C9 C10 C11 C12 0.2(7) no
C10 C11 C12 C13 2.0(7) no
C11 C12 C13 C14 -2.1(6) no
C12 C13 C14 C9 0.0(5) no
C12 C13 C14 C15 -178.1(3) no
C9 C14 C15 C6 -2.9(5) no
C9 C14 C15 C16 179.9(3) no
C13 C14 C15 C6 175.3(3) no
C13 C14 C15 C16 -2.0(6) no
C6 C15 C16 C1 -4.9(4) no
C6 C15 C16 C17 165.1(3) no
C14 C15 C16 C1 172.6(4) no
C14 C15 C16 C17 -17.4(6) no
C18 C19 C20 C21 174.9(3) no
C18 C19 C24 C23 -175.5(3) no
C20 C19 C24 C23 2.8(6) no
C24 C19 C20 C21 -3.4(6) no
C19 C20 C21 C22 1.0(7) no
C20 C21 C22 C23 2.0(8) no
C21 C22 C23 C24 -2.6(9) no
C22 C23 C24 C19 0.1(8) no
C26 C27 C28 C29 176.2(4) no
C26 C27 C32 C31 -177.7(3) no
C28 C27 C32 C31 2.4(6) no
C32 C27 C28 C29 -3.9(6) no
C27 C28 C29 C30 2.9(7) no
C28 C29 C30 C31 -0.2(8) no
C29 C30 C31 C32 -1.3(7) no
C30 C31 C32 C27 0.2(7) no
C4 C33 C34 C35 -176.7(3) no
C4 C33 C38 C37 178.5(3) no
C34 C33 C38 C37 -0.7(5) no
C38 C33 C34 C35 2.5(5) no
C33 C34 C35 C36 -2.1(5) no
C33 C34 C35 C39 177.2(3) no
C34 C35 C36 C37 -0.0(6) no
C34 C35 C39 C40 -5.0(5) no
C34 C35 C39 C41 117.0(4) no
C34 C35 C39 C42 -123.7(4) no
C36 C35 C39 C40 174.4(3) no
C36 C35 C39 C41 -63.7(4) no
C36 C35 C39 C42 55.6(5) no
C39 C35 C36 C37 -179.4(3) no
C35 C36 C37 C38 1.7(6) no
C35 C36 C37 C43 179.5(3) no
C36 C37 C38 C33 -1.3(5) no
C36 C37 C43 C44 57.7(4) no
C36 C37 C43 C45 -61.3(5) no
C36 C37 C43 C46 177.5(3) no
C38 C37 C43 C44 -124.6(4) no
C38 C37 C43 C45 116.3(4) no
C38 C37 C43 C46 -4.8(5) no
C43 C37 C38 C33 -179.0(3) no
C2 C47 C48 C49 178.4(3) no
C2 C47 C52 C51 178.9(3) no
C48 C47 C52 C51 -0.7(6) no
C52 C47 C48 C49 -2.0(6) no
C47 C48 C49 C50 3.0(6) no
C47 C48 C49 C53 -178.9(3) no
C48 C49 C50 C51 -1.5(6) no
C48 C49 C53 C54 12.2(6) no
C48 C49 C53 C55 -108.1(4) no
C48 C49 C53 C56 131.1(4) no
C50 C49 C53 C54 -169.8(3) no
C50 C49 C53 C55 69.9(5) no
C50 C49 C53 C56 -50.9(5) no
C53 C49 C50 C51 -179.6(3) no
C49 C50 C51 C52 -1.1(6) no
C49 C50 C51 C57 178.1(3) no
C50 C51 C52 C47 2.1(6) no
C50 C51 C57 C58 -61.7(5) no
C50 C51 C57 C59 56.2(5) no
C50 C51 C57 C60 177.6(3) no
C52 C51 C57 C58 117.4(4) no
C52 C51 C57 C59 -124.6(4) no
C52 C51 C57 C60 -3.3(6) no
C57 C51 C52 C47 -177.0(3) no
